data_1577265
loop_
_publ_author_name
'Gaucherand, Arthur'
'Duwald, Romain'
'Herse, Christelle'
'Besnard, C&#xe9;line'
'Pescitelli, Gennaro'
'Lacour, J&#xe9;r&#xf4;me'

_publ_section_title
;
 Skeletal rearrangement of [4]helicenes under acidic conditions: dynamic
 chirality and improved properties by subsequent peripheral editing.
;
_journal_issue 21
_journal_name_full 'Chemical science'
_journal_page_first 10422
_journal_page_last 10433
_journal_paper_doi 10.1039/d6sc03190k
_journal_volume 17
_journal_year 2026
_chemical_formula_moiety 'B F4, C27 H29 N2 O2, 0.25(H2 O)'
_chemical_formula_sum 'C27 H29.5 B F4 N2 O2.25'
_chemical_formula_weight 504.83
_space_group_crystal_system monoclinic
_space_group_IT_number 7
_space_group_name_Hall 'P -2yc'
_space_group_name_H-M_alt 'P 1 c 1'
_atom_sites_solution_hydrogens mixed
_atom_sites_solution_primary dual
_audit_creation_date 2026-03-17
_audit_creation_method
;
Olex2 1.5
(compiled 2025.07.13 svn.rb7424aed for OlexSys, GUI svn.r7314)
;
_audit_update_record
;
2026-03-31 deposited with the CCDC.	2026-05-13 downloaded from the CCDC.
;
_cell_angle_alpha 90
_cell_angle_beta 99.633(2)
_cell_angle_gamma 90
_cell_formula_units_Z 8
_cell_length_a 23.5293(5)
_cell_length_b 13.6598(3)
_cell_length_c 15.2276(4)
_cell_measurement_reflns_used 22765
_cell_measurement_temperature 120.00(10)
_cell_measurement_theta_max 73.0560
_cell_measurement_theta_min 3.2240
_cell_volume 4825.2(2)
_computing_cell_refinement 'CrysAlisPro 1.171.43.144a (Rigaku OD, 2024)'
_computing_data_collection 'CrysAlisPro system (CCD 44.132a 64-bit (release 04-12-2025))'
_computing_data_reduction 'CrysAlisPro 1.171.43.144a (Rigaku OD, 2024)'
_computing_molecular_graphics 'Olex2 1.5 (Dolomanov et al., 2009)'
_computing_publication_material 'Olex2 1.5 (Dolomanov et al., 2009)'
_computing_structure_refinement 'SHELXL 2019/2 (Sheldrick, 2015)'
_computing_structure_solution 'SHELXT  (Sheldrick, 2015)'
_diffrn_ambient_environment N~2~
_diffrn_ambient_temperature 120.00(10)
_diffrn_detector 'Hybrid Pixel Array Detector'
_diffrn_detector_area_resol_mean 10.0000
_diffrn_detector_type 'HyPix-Arc 150'
_diffrn_measured_fraction_theta_full 1.000
_diffrn_measured_fraction_theta_max 0.976
_diffrn_measurement_details
;
List of Runs (angles in degrees, time in seconds):

  # Type    Start    End  Width  t~exp~   \w     \q     \k     \f   Frames
#--------------------------------------------------------------------------
  1  \w      9.00  35.00   0.50   30.00    --    8.00  30.00  41.88   52
  2  \w      9.00  34.00   0.50   30.00    --    8.00  30.00  18.27   50
  3  \w    -44.00 -19.00   0.50   30.00    --  -24.00 -27.00 174.86   50
  4  \w    -44.00 -19.00   0.50   30.00    --  -24.00 -27.00-134.73   50
  5  \w    -48.00 -23.00   0.50   30.00    --  -28.00 -26.00-159.07   50
  6  \w    -51.00 -26.00   0.50   30.00    --  -36.00 -25.00 172.27   50
  7  \w    -56.00 -31.00   0.50   30.00    --  -44.00 -24.00-136.94   50
  8  \w    -53.00 -28.00   0.50   30.00    --  -44.00 -24.00 -99.48   50
  9  \w    -62.00 -37.00   0.50   30.00    --  -52.00 -23.00-108.92   50
 10  \w    -85.00 -35.00   0.50   30.00    --  -57.28 125.00-120.00  100
 11  \w    -86.00 -35.00   0.50   30.00    --  -57.28 125.00 150.00  102
 12  \w     34.00  60.00   0.50   30.00    --   60.24  15.00-150.00   52
 13  \w     79.00 107.00   0.50   30.00    --   60.24  15.00-150.00   56
 14  \w     54.00  91.00   0.50   30.00    --   60.24-125.00  90.00   74
 15  \w     23.00  48.00   0.50   30.00    --   60.24 -94.00 -60.00   50
 16  \w    -48.00 -20.00   0.50   30.00    --  -64.00  44.00  82.40   56
 17  \w    -55.00 -28.00   0.50   30.00    --  -64.50  57.00 128.91   54
 18  \w    -48.00 -18.00   0.50   30.00    --  -64.50  45.00-174.94   60
 19  \w    -71.00 -46.00   0.50   30.00    --  -64.50 -22.00-142.23   50
 20  \w    -48.00 -23.00   0.50   30.00    --  -64.50  64.00 147.50   50
 21  \w    -58.00 -23.00   0.50   30.00    --  -64.50  67.00  42.06   70
 22  \w    -48.00 -23.00   0.50   30.00    --  -64.50  44.00 115.02   50
 23  \w    -45.00 -17.00   0.50   30.00    --  -64.50  45.00 119.39   56
 24  \w    -52.00 -23.00   0.50   30.00    --  -64.50  61.00-103.96   58
 25  \w   -108.00 -34.00   0.50   30.00    --  -64.50 -20.00 153.74  148
 26  \w    -50.00 -18.00   0.50   30.00    --  -64.50  45.00 157.68   64
 27  \w    -48.00 -22.00   0.50   30.00    --  -64.50  55.00  83.92   52
 28  \w     43.00  69.00   0.50   30.00    --   67.50  21.00  18.22   52
 29  \w     74.00 117.00   0.50   30.00    --   67.50  21.00  18.22   86
 30  \w     64.00  90.00   0.50   30.00    --   67.50  21.00 -26.44   52
 31  \w     58.00  84.00   0.50   30.00    --   74.77 -94.00-180.00   52
 32  \w     58.00  83.00   0.50   30.00    --   74.77 -94.00  90.00   50
 33  \w     36.00  62.00   0.50   30.00    --   74.77 -94.00 -30.00   52
 34  \w     52.00  96.00   0.50   30.00    --   76.00  21.00 -38.30   88
 35  \w     52.00  85.00   0.50   30.00    --   79.86 -94.00  30.00   66
 36  \w     35.00  64.00   0.50   30.00    --   79.86-125.00-150.00   58
 37  \w     38.00  73.00   0.50   30.00    --   79.86-125.00 -30.00   70
 38  \w     62.00  87.00   0.50   30.00    --   79.86 -94.00  90.00   50
 39  \w     52.00  94.00   0.50   30.00    --   79.86-125.00 -60.00   84
 40  \w     36.00  94.00   0.50   30.00    --   79.86-125.00 -90.00  116
 41  \w     41.00  73.00   0.50   30.00    --   79.86-125.00 120.00   64
 42  \w     40.00  89.00   0.50   30.00    --   79.86 -94.00  60.00   98
 43  \w     37.00  62.00   0.50   30.00    --   79.86-125.00   0.00   50
 44  \w     35.00  68.00   0.50   30.00    --   79.86-125.00-180.00   66
 45  \w     40.00  86.00   0.50   30.00    --   79.86 -94.00 150.00   92
 46  \w     47.00 101.00   0.50   30.00    --   79.86  15.00-120.00  108
 47  \w     62.00  87.00   0.50   30.00    --   79.86 -94.00-180.00   50
 48  \w     44.00  70.00   0.50   30.00    --   79.86 -94.00 -30.00   52
 49  \w     82.00 111.00   0.50   30.00    --   79.86-125.00   0.00   58
 50  \w     76.00 101.00   0.50   30.00    --   79.86-125.00  60.00   50
 51  \w     35.00  60.00   0.50   30.00    --   79.86-125.00  60.00   50
 52  \w     48.00  76.00   0.50   30.00    --   79.86 -94.00 120.00   56
 53  \w     86.00 111.00   0.50   30.00    --   79.86-125.00 150.00   50
 54  \w     36.00  66.00   0.50   30.00    --   79.86-125.00 150.00   60
 55  \w     37.00 101.00   0.50   30.00    --   79.86-125.00-120.00  128
 56  \w     51.00 123.00   0.50   30.00    --   80.00  20.00  79.03  144
 57  \w     50.00  76.00   0.50   30.00    --   80.00  20.00 142.28   52
 58  \w     58.00 126.00   0.50   30.00    --   83.50   3.00 -18.57  136
 59  \w     53.00  79.00   0.50   30.00    --   83.50  19.00 -35.21   52
 60  \w     82.00 107.00   0.50   30.00    --   83.50   4.00  93.67   50
 61  \w     61.00  87.00   0.50   30.00    --   83.50  20.00  51.24   52
 62  \w     70.00 122.00   0.50   30.00    --   83.50   4.00  35.23  104
 63  \w     49.00  74.00   0.50   30.00    --   83.50  18.00 -78.12   50
 64  \w     63.00 105.00   0.50   30.00    --   83.50  22.00 -21.62   84
 65  \w     63.00  92.00   0.50   30.00    --   83.50  22.00  16.58   58
;
_diffrn_measurement_device 'four-circle diffractometer'
_diffrn_measurement_device_type 'XtaLAB Synergy, Dualflex, HyPix-Arc 150'
_diffrn_measurement_method '\w scans'
_diffrn_orient_matrix_type 'CrysAlisPro convention (1999,Acta A55,543-557)'
_diffrn_orient_matrix_UB_11 0.0180938000
_diffrn_orient_matrix_UB_12 -0.0285245000
_diffrn_orient_matrix_UB_13 0.0986109000
_diffrn_orient_matrix_UB_21 -0.0529556000
_diffrn_orient_matrix_UB_22 0.0542602000
_diffrn_orient_matrix_UB_23 0.0231257000
_diffrn_orient_matrix_UB_31 -0.0358259000
_diffrn_orient_matrix_UB_32 -0.0946252000
_diffrn_orient_matrix_UB_33 -0.0164368000
_diffrn_radiation_monochromator mirror
_diffrn_radiation_probe x-ray
_diffrn_radiation_type 'Cu K\a'
_diffrn_radiation_wavelength 1.54184
_diffrn_reflns_av_R_equivalents 0.0541
_diffrn_reflns_av_unetI/netI 0.0536
_diffrn_reflns_Laue_measured_fraction_full 1.000
_diffrn_reflns_Laue_measured_fraction_max 0.976
_diffrn_reflns_limit_h_max 26
_diffrn_reflns_limit_h_min -29
_diffrn_reflns_limit_k_max 15
_diffrn_reflns_limit_k_min -16
_diffrn_reflns_limit_l_max 19
_diffrn_reflns_limit_l_min -19
_diffrn_reflns_number 86343
_diffrn_reflns_point_group_measured_fraction_full 0.874
_diffrn_reflns_point_group_measured_fraction_max 0.833
_diffrn_reflns_theta_full 67.684
_diffrn_reflns_theta_max 76.163
_diffrn_reflns_theta_min 3.235
_diffrn_source 'micro-focus sealed X-ray tube'
_diffrn_source_type 'PhotonJet (Cu) X-ray Source'
_exptl_absorpt_coefficient_mu 0.914
_exptl_absorpt_correction_T_max 1.000
_exptl_absorpt_correction_T_min 0.498
_exptl_absorpt_correction_type gaussian
_exptl_absorpt_process_details
;
CrysAlisPro 1.171.43.144a (Rigaku Oxford Diffraction, 2024)
Numerical absorption correction based on gaussian integration over
a multifaceted crystal model
Empirical absorption correction using spherical harmonics,
implemented in SCALE3 ABSPACK scaling algorithm.
;
_exptl_crystal_colour red
_exptl_crystal_colour_primary red
_exptl_crystal_density_diffrn 1.390
_exptl_crystal_description needle
_exptl_crystal_F_000 2116
_exptl_crystal_size_max 0.27
_exptl_crystal_size_mid 0.023
_exptl_crystal_size_min 0.018
_refine_diff_density_max 0.393
_refine_diff_density_min -0.359
_refine_diff_density_rms 0.044
_refine_ls_abs_structure_details
;
 Flack x determined using 3710 quotients [(I+)-(I-)]/[(I+)+(I-)]
 (Parsons, Flack and Wagner, Acta Cryst. B69 (2013) 249-259).
;
_refine_ls_abs_structure_Flack -0.05(7)
_refine_ls_extinction_method none
_refine_ls_goodness_of_fit_ref 1.020
_refine_ls_hydrogen_treatment mixed
_refine_ls_matrix_type full
_refine_ls_number_parameters 1328
_refine_ls_number_reflns 16821
_refine_ls_number_restraints 4
_refine_ls_restrained_S_all 1.020
_refine_ls_R_factor_all 0.0859
_refine_ls_R_factor_gt 0.0523
_refine_ls_shift/su_max 0.000
_refine_ls_shift/su_mean 0.000
_refine_ls_structure_factor_coef Fsqd
_refine_ls_weighting_details 'w=1/[\s^2^(Fo^2^)+(0.0608P)^2^+1.6316P] where P=(Fo^2^+2Fc^2^)/3'
_refine_ls_weighting_scheme calc
_refine_ls_wR_factor_gt 0.1161
_refine_ls_wR_factor_ref 0.1327
_reflns_Friedel_coverage 0.704
_reflns_Friedel_fraction_full 0.749
_reflns_Friedel_fraction_max 0.689
_reflns_number_gt 11957
_reflns_number_total 16821
_reflns_threshold_expression 'I > 2\s(I)'
_cod_data_source_file d6sc03190k2.cif
_cod_data_source_block DMQA_3
_cod_depositor_comments 'Adding full bibliography for 1577264--1577265.cif.'
_cod_original_cell_volume 4825.26(19)
_cod_original_formula_sum 'C27 H29.50 B F4 N2 O2.25'
_cod_database_code 1577265
_shelx_shelxl_version_number 2019/2
_chemical_oxdiff_formula 'C27 H29.5 B1 F4 N2 O2.25'
_shelx_space_group_comment
;
The symmetry employed for this shelxl refinement is uniquely defined
by the following loop, which should always be used as a source of
symmetry information in preference to the above space-group names.
They are only intended as comments.
;
_olex2_refinement_description
;
1. Fixed Uiso
 At 1.2 times of:
  All C(H) groups, All C(H,H) groups
 At 1.5 times of:
  All C(H,H,H) groups, All O(H,H) groups
2. Restrained distances
 O3-H3B = O3-H3A
 0.87 with sigma of 0.02
3.a Secondary CH2 refined with riding coordinates:
 C9C(H9CA,H9CB), C29C(H29E,H29F), C8C(H8CA,H8CB), C30(H30G,H30H), C8(H8A,H8B),
 C29(H29G,H29H), C29D(H29A,H29B), C8D(H8DA,H8DB), C9D(H9DA,H9DB), C9(H9A,H9B),
 C30D(H30A,H30B), C30C(H30E,H30F), C29B(H29C,H29D), C8B(H8BA,H8BB), C30B(H30C,
 H30D), C9B(H9BA,H9BB)
3.b Aromatic/amide H refined with riding coordinates:
 C2C(H2C), C22(H22), C6B(H6B), C2D(H2D), C16C(H16C), C6D(H6D), C21B(H21B),
 C17D(H17D), C1D(H1D), C6(H6), C21C(H21C), C1B(H1B), C21D(H21D), C6C(H6C),
 C1C(H1C), C21(H21), C22C(H22C), C17C(H17C), C22D(H22D), C17(H17), C26(H26),
 C16(H16), C26D(H26D), C12(H12), C26B(H26B), C22B(H22B), C16B(H16B), C12B(H12B),
  C2(H2), C17B(H17B), C26C(H26C), C2B(H2B), C12C(H12C), C16D(H16D), C12D(H12D),
 C1(H1)
3.c Idealised Me refined as rotating group:
 C10D(H10A,H10B,H10C), C25(H25J,H25K,H25L), C31D(H31A,H31B,H31C), C15D(H15A,
 H15B,H15C), C15(H15J,H15K,H15L), C25D(H25A,H25B,H25C), C25B(H25D,H25E,H25F),
 C10B(H10D,H10E,H10F), C15C(H15G,H15H,H15I), C31(H31J,H31K,H31L), C25C(H25G,
 H25H,H25I), C31C(H31G,H31H,H31I), C10(H10J,H10K,H10L), C10C(H10G,H10H,H10I),
 C15B(H15D,H15E,H15F), C31B(H31D,H31E,H31F)
;
_olex2_submission_special_instructions 'No special instructions were received'
_oxdiff_exptl_absorpt_empirical_details
;
Empirical correction (ABSPACK) includes:
- Absorption correction using spherical harmonics
- Frame scaling
;
_oxdiff_exptl_absorpt_empirical_full_max 1.443
_oxdiff_exptl_absorpt_empirical_full_min 0.708

loop_
_space_group_symop_operation_xyz
'x, y, z'
'x, -y, z+1/2'

loop_
_atom_site_label
_atom_site_type_symbol
_atom_site_fract_x
_atom_site_fract_y
_atom_site_fract_z
_atom_site_U_iso_or_equiv
_atom_site_adp_type
_atom_site_occupancy
_atom_site_site_symmetry_order
_atom_site_calc_flag
_atom_site_refinement_flags_posn
_atom_site_refinement_flags_adp
_atom_site_refinement_flags_occupancy
_atom_site_disorder_assembly
_atom_site_disorder_group
F15 F 0.75949(14) 0.2054(2) 0.3551(2) 0.0643(10) Uani 1 1 d . . . . .
O14D O 1.11267(14) 0.1636(2) 0.5006(2) 0.0417(8) Uani 1 1 d . . . . .
O24D O 1.05588(15) 0.8773(2) 0.4885(2) 0.0408(8) Uani 1 1 d . . . . .
O24B O 1.17684(15) 0.2770(3) 0.7553(2) 0.0452(9) Uani 1 1 d . . . . .
O14C O 0.46843(17) 0.5740(3) 0.3261(3) 0.0514(10) Uani 1 1 d . . . . .
O14 O 0.29937(14) 1.2289(2) 0.5905(2) 0.0435(9) Uani 1 1 d . . . . .
F17 F 0.99327(16) 1.0108(2) 0.7114(2) 0.0631(9) Uani 1 1 d . . . . .
F19 F 0.96868(17) 0.9413(3) 0.8310(2) 0.0739(11) Uani 1 1 d . . . . .
O24 O 0.69465(14) 1.0008(3) 0.5478(3) 0.0462(9) Uani 1 1 d . . . . .
O24C O 0.17284(14) 1.0792(2) 0.3413(2) 0.0436(8) Uani 1 1 d . . . . .
F14 F 0.66988(16) 0.1702(3) 0.2852(3) 0.0771(11) Uani 1 1 d . . . . .
N7C N 0.50608(17) 0.9162(3) 0.2760(3) 0.0345(9) Uani 1 1 d . . . . .
F20 F 1.01293(16) 0.8508(2) 0.7388(3) 0.0682(10) Uani 1 1 d . . . . .
N28 N 0.54279(17) 0.7846(3) 0.5826(3) 0.0355(9) Uani 1 1 d . . . . .
N28B N 1.02601(17) 0.5112(3) 0.7780(2) 0.0328(9) Uani 1 1 d . . . . .
N28D N 0.90232(17) 0.6527(3) 0.5270(3) 0.0320(9) Uani 1 1 d . . . . .
N28C N 0.36902(17) 1.1597(3) 0.3429(3) 0.0344(9) Uani 1 1 d . . . . .
O14B O 0.77208(18) 0.0769(3) 0.7183(3) 0.0617(12) Uani 1 1 d . . . . .
F18 F 0.92175(17) 0.9003(3) 0.6947(3) 0.0868(13) Uani 1 1 d . . . . .
N7D N 0.92744(15) 0.3066(3) 0.4744(2) 0.0285(8) Uani 1 1 d . . . . .
F4 F 0.20090(19) 0.5165(3) 0.6027(3) 0.0898(13) Uani 1 1 d . . . . .
F7 F 0.54379(18) 0.4583(3) 0.5773(3) 0.0864(13) Uani 1 1 d . . . . .
F10 F 0.5303(2) 0.2986(3) 0.5944(3) 0.0901(13) Uani 1 1 d . . . . .
N7B N 0.82535(17) 0.4114(3) 0.7232(3) 0.0369(9) Uani 1 1 d . . . . .
F5 F 0.27785(17) 0.5388(3) 0.5372(4) 0.1138(19) Uani 1 1 d . . . . .
F2 F 0.2128(2) 0.6526(3) 0.5173(4) 0.1096(17) Uani 1 1 d . . . . .
N7 N 0.34486(17) 0.8960(3) 0.5489(3) 0.0363(9) Uani 1 1 d . . . . .
C27B C 1.0441(2) 0.4170(3) 0.7641(3) 0.0320(10) Uani 1 1 d . . . . .
F12 F 0.72330(18) 0.2791(4) 0.2263(3) 0.0964(15) Uani 1 1 d . . . . .
C4D C 0.91550(19) 0.4795(3) 0.5026(3) 0.0285(10) Uani 1 1 d . . . . .
C18D C 1.01163(19) 0.4107(3) 0.5107(3) 0.0284(10) Uani 1 1 d . . . . .
C5 C 0.4845(2) 0.7622(4) 0.5747(3) 0.0373(11) Uani 1 1 d . . . . .
C2C C 0.5328(2) 1.0883(4) 0.2838(3) 0.0383(11) Uani 1 1 d . . . . .
H2C H 0.570034 1.073643 0.270969 0.046 Uiso 1 1 calc R U . . .
C4B C 0.9260(2) 0.4603(3) 0.7517(3) 0.0335(11) Uani 1 1 d . . . . .
C3C C 0.4932(2) 1.0141(4) 0.2885(3) 0.0332(10) Uani 1 1 d . . . . .
C9C C 0.6110(2) 0.8744(4) 0.3156(4) 0.0465(13) Uani 1 1 d . . . . .
H9CA H 0.624931 0.938017 0.341877 0.056 Uiso 1 1 calc R U . . .
H9CB H 0.599263 0.833687 0.363364 0.056 Uiso 1 1 calc R U . . .
C23 C 0.6369(2) 0.9885(4) 0.5401(3) 0.0381(11) Uani 1 1 d . . . . .
C22 C 0.5966(2) 1.0586(4) 0.5049(3) 0.0349(11) Uani 1 1 d . . . . .
H22 H 0.608564 1.117807 0.480810 0.042 Uiso 1 1 calc R U . . .
C6B C 0.9505(2) 0.6341(3) 0.7640(3) 0.0364(11) Uani 1 1 d . . . . .
H6B H 0.977825 0.685717 0.767616 0.044 Uiso 1 1 calc R U . . .
C5D C 0.8787(2) 0.5594(3) 0.5133(3) 0.0304(10) Uani 1 1 d . . . . .
C27C C 0.3251(2) 1.0908(3) 0.3319(3) 0.0334(10) Uani 1 1 d . . . . .
C2D C 0.8328(2) 0.3688(4) 0.4894(3) 0.0344(11) Uani 1 1 d . . . . .
H2D H 0.816620 0.305043 0.482049 0.041 Uiso 1 1 calc R U . . .
C16C C 0.4026(2) 0.6918(4) 0.3508(3) 0.0408(12) Uani 1 1 d . . . . .
H16C H 0.380458 0.641184 0.371421 0.049 Uiso 1 1 calc R U . . .
C18C C 0.4158(2) 0.8649(4) 0.3174(3) 0.0335(11) Uani 1 1 d . . . . .
C19C C 0.3960(2) 0.9636(3) 0.3107(3) 0.0311(10) Uani 1 1 d . . . . .
C6D C 0.8200(2) 0.5431(4) 0.5106(3) 0.0352(11) Uani 1 1 d . . . . .
H6D H 0.794828 0.596281 0.516494 0.042 Uiso 1 1 calc R U . . .
C21B C 1.0229(2) 0.2494(4) 0.7202(3) 0.0370(11) Uani 1 1 d . . . . .
H21B H 0.995768 0.199206 0.700706 0.044 Uiso 1 1 calc R U . . .
C13C C 0.4553(2) 0.6707(4) 0.3224(3) 0.0398(12) Uani 1 1 d . . . . .
C17D C 1.0721(2) 0.4144(3) 0.5388(3) 0.0328(10) Uani 1 1 d . . . . .
H17D H 1.089095 0.474929 0.559829 0.039 Uiso 1 1 calc R U . . .
C11D C 0.9868(2) 0.3168(3) 0.4892(3) 0.0295(10) Uani 1 1 d . . . . .
C13D C 1.0819(2) 0.2460(3) 0.5066(3) 0.0345(11) Uani 1 1 d . . . . .
C1D C 0.7986(2) 0.4486(4) 0.4994(3) 0.0352(11) Uani 1 1 d . . . . .
H1D H 0.758548 0.438327 0.498468 0.042 Uiso 1 1 calc R U . . .
C23D C 1.0318(2) 0.7869(3) 0.4913(3) 0.0335(11) Uani 1 1 d . . . . .
C6 C 0.4648(2) 0.6661(4) 0.5779(3) 0.0400(12) Uani 1 1 d . . . . .
H6 H 0.491298 0.613077 0.582811 0.048 Uiso 1 1 calc R U . . .
C5B C 0.9681(2) 0.5360(3) 0.7638(3) 0.0344(11) Uani 1 1 d . . . . .
C21C C 0.2899(2) 0.9296(4) 0.2851(3) 0.0363(11) Uani 1 1 d . . . . .
H21C H 0.296635 0.866790 0.262063 0.044 Uiso 1 1 calc R U . . .
C27 C 0.5615(2) 0.8774(3) 0.5641(3) 0.0320(10) Uani 1 1 d . . . . .
C19 C 0.4622(2) 0.9382(3) 0.5549(3) 0.0319(10) Uani 1 1 d . . . . .
C1B C 0.8924(2) 0.6541(4) 0.7587(3) 0.0412(12) Uani 1 1 d . . . . .
H1B H 0.880789 0.720480 0.761742 0.049 Uiso 1 1 calc R U . . .
C19B C 0.9437(2) 0.3612(3) 0.7500(3) 0.0339(11) Uani 1 1 d . . . . .
C13 C 0.3418(2) 1.1629(3) 0.5820(3) 0.0331(11) Uani 1 1 d . . . . .
C29C C 0.3577(2) 1.2602(3) 0.3721(3) 0.0363(11) Uani 1 1 d . . . . .
H29E H 0.393918 1.287833 0.405251 0.044 Uiso 1 1 calc R U . . .
H29F H 0.329492 1.256903 0.413590 0.044 Uiso 1 1 calc R U . . .
C4 C 0.4438(2) 0.8407(3) 0.5645(3) 0.0337(11) Uani 1 1 d . . . . .
C21D C 1.0481(2) 0.6169(3) 0.4724(3) 0.0330(10) Uani 1 1 d . . . . .
H21D H 1.071839 0.565428 0.457231 0.040 Uiso 1 1 calc R U . . .
C19D C 0.9749(2) 0.4948(3) 0.5048(3) 0.0303(10) Uani 1 1 d . . . . .
C3D C 0.8915(2) 0.3831(3) 0.4903(3) 0.0293(10) Uani 1 1 d . . . . .
C20B C 1.0029(2) 0.3413(3) 0.7447(3) 0.0327(10) Uani 1 1 d . . . . .
C6C C 0.4640(2) 1.2101(4) 0.3161(3) 0.0408(12) Uani 1 1 d . . . . .
H6C H 0.455422 1.276873 0.325526 0.049 Uiso 1 1 calc R U . . .
C20D C 0.9944(2) 0.5933(3) 0.4977(3) 0.0303(10) Uani 1 1 d . . . . .
C1C C 0.5174(2) 1.1841(4) 0.2980(3) 0.0417(12) Uani 1 1 d . . . . .
H1C H 0.545025 1.234337 0.295185 0.050 Uiso 1 1 calc R U . . .
F13 F 0.6894(3) 0.3151(3) 0.3528(4) 0.126(2) Uani 1 1 d . . . . .
C8C C 0.5593(2) 0.8911(4) 0.2426(3) 0.0388(12) Uani 1 1 d . . . . .
H8CA H 0.568489 0.944562 0.203468 0.047 Uiso 1 1 calc R U . . .
H8CB H 0.552445 0.831010 0.205998 0.047 Uiso 1 1 calc R U . . .
C20 C 0.5200(2) 0.9540(3) 0.5406(3) 0.0315(10) Uani 1 1 d . . . . .
C5C C 0.4228(2) 1.1387(4) 0.3207(3) 0.0348(11) Uani 1 1 d . . . . .
C21 C 0.5395(2) 1.0412(3) 0.5057(3) 0.0332(10) Uani 1 1 d . . . . .
H21 H 0.511988 1.089260 0.481897 0.040 Uiso 1 1 calc R U . . .
C23C C 0.2247(2) 1.0482(4) 0.3256(3) 0.0365(11) Uani 1 1 d . . . . .
C30 C 0.6022(2) 0.6633(4) 0.5168(3) 0.0445(13) Uani 1 1 d . . . . .
H30G H 0.568732 0.627082 0.484276 0.053 Uiso 1 1 calc R U . . .
H30H H 0.610893 0.717817 0.478242 0.053 Uiso 1 1 calc R U . . .
C22C C 0.2344(2) 0.9550(4) 0.2923(3) 0.0375(11) Uani 1 1 d . . . . .
H22C H 0.203455 0.910716 0.275136 0.045 Uiso 1 1 calc R U . . .
C17C C 0.3840(2) 0.7867(4) 0.3480(3) 0.0358(11) Uani 1 1 d . . . . .
H17C H 0.348527 0.801194 0.367220 0.043 Uiso 1 1 calc R U . . .
C11B C 0.8413(2) 0.3131(4) 0.7310(3) 0.0369(11) Uani 1 1 d . . . . .
C20C C 0.3371(2) 0.9923(3) 0.3102(3) 0.0321(10) Uani 1 1 d . . . . .
C22D C 1.0667(2) 0.7109(3) 0.4691(3) 0.0336(11) Uani 1 1 d . . . . .
H22D H 1.102860 0.724781 0.451925 0.040 Uiso 1 1 calc R U . . .
C8 C 0.2817(2) 0.8758(4) 0.5286(4) 0.0426(12) Uani 1 1 d . . . . .
H8A H 0.275542 0.813569 0.495033 0.051 Uiso 1 1 calc R U . . .
H8B H 0.262800 0.928532 0.489772 0.051 Uiso 1 1 calc R U . . .
C18 C 0.4220(2) 1.0155(3) 0.5621(3) 0.0314(10) Uani 1 1 d . . . . .
C17 C 0.4383(2) 1.1145(3) 0.5793(3) 0.0328(10) Uani 1 1 d . . . . .
H17 H 0.477991 1.131039 0.584814 0.039 Uiso 1 1 calc R U . . .
C26 C 0.6200(2) 0.8975(4) 0.5665(3) 0.0360(11) Uani 1 1 d . . . . .
H26 H 0.648049 0.848880 0.586327 0.043 Uiso 1 1 calc R U . . .
C29 C 0.5861(2) 0.7057(4) 0.6024(3) 0.0397(12) Uani 1 1 d . . . . .
H29G H 0.570489 0.652951 0.636026 0.048 Uiso 1 1 calc R U . . .
H29H H 0.621151 0.732011 0.640152 0.048 Uiso 1 1 calc R U . . .
C29D C 0.8654(2) 0.7317(3) 0.5501(3) 0.0339(11) Uani 1 1 d . . . . .
H29A H 0.889746 0.781932 0.584966 0.041 Uiso 1 1 calc R U . . .
H29B H 0.838946 0.704902 0.588314 0.041 Uiso 1 1 calc R U . . .
F3 F 0.1924(3) 0.5049(4) 0.4582(3) 0.129(2) Uani 1 1 d . . . . .
C3B C 0.8662(2) 0.4855(4) 0.7423(3) 0.0346(11) Uani 1 1 d . . . . .
C11C C 0.4707(2) 0.8420(4) 0.2975(3) 0.0347(11) Uani 1 1 d . . . . .
C16 C 0.3998(2) 1.1878(4) 0.5885(3) 0.0358(11) Uani 1 1 d . . . . .
H16 H 0.412255 1.253501 0.599017 0.043 Uiso 1 1 calc R U . . .
C26D C 0.9784(2) 0.7693(3) 0.5120(3) 0.0349(11) Uani 1 1 d . . . . .
H26D H 0.955310 0.822222 0.526240 0.042 Uiso 1 1 calc R U . . .
C27D C 0.95752(19) 0.6719(3) 0.5123(3) 0.0306(10) Uani 1 1 d . . . . .
C12 C 0.3231(2) 1.0677(4) 0.5676(3) 0.0363(11) Uani 1 1 d . . . . .
H12 H 0.283297 1.052606 0.562774 0.044 Uiso 1 1 calc R U . . .
C8D C 0.9016(2) 0.2099(3) 0.4482(3) 0.0312(10) Uani 1 1 d . . . . .
H8DA H 0.924807 0.177162 0.408187 0.037 Uiso 1 1 calc R U . . .
H8DB H 0.862263 0.219631 0.414559 0.037 Uiso 1 1 calc R U . . .
C9D C 0.8986(2) 0.1439(3) 0.5276(3) 0.0358(11) Uani 1 1 d . . . . .
H9DA H 0.937740 0.135005 0.562252 0.043 Uiso 1 1 calc R U . . .
H9DB H 0.874398 0.175355 0.566941 0.043 Uiso 1 1 calc R U . . .
C23B C 1.1209(2) 0.3036(4) 0.7523(3) 0.0375(11) Uani 1 1 d . . . . .
C26B C 1.1037(2) 0.3962(4) 0.7710(3) 0.0350(11) Uani 1 1 d . . . . .
H26B H 1.131489 0.446019 0.788348 0.042 Uiso 1 1 calc R U . . .
C18B C 0.9004(2) 0.2877(4) 0.7523(3) 0.0354(11) Uani 1 1 d . . . . .
C9 C 0.2534(2) 0.8686(4) 0.6095(3) 0.0422(12) Uani 1 1 d . . . . .
H9A H 0.267232 0.922569 0.651008 0.051 Uiso 1 1 calc R U . . .
H9B H 0.264325 0.805920 0.640443 0.051 Uiso 1 1 calc R U . . .
C30D C 0.8298(2) 0.7800(4) 0.4685(3) 0.0380(11) Uani 1 1 d . . . . .
H30A H 0.815095 0.729151 0.424223 0.046 Uiso 1 1 calc R U . . .
H30B H 0.854706 0.824973 0.440834 0.046 Uiso 1 1 calc R U . . .
C22B C 1.0801(2) 0.2307(4) 0.7237(3) 0.0383(11) Uani 1 1 d . . . . .
H22B H 1.092340 0.168273 0.706794 0.046 Uiso 1 1 calc R U . . .
C13B C 0.8155(2) 0.1425(4) 0.7343(4) 0.0455(13) Uani 1 1 d . . . . .
C16B C 0.8721(2) 0.1173(4) 0.7676(3) 0.0420(12) Uani 1 1 d . . . . .
H16B H 0.881877 0.051670 0.784281 0.050 Uiso 1 1 calc R U . . .
C12B C 0.7994(2) 0.2396(4) 0.7187(3) 0.0440(13) Uani 1 1 d . . . . .
H12B H 0.760002 0.256013 0.699731 0.053 Uiso 1 1 calc R U . . .
C30C C 0.3346(2) 1.3283(4) 0.2957(3) 0.0431(13) Uani 1 1 d . . . . .
H30E H 0.296804 1.303954 0.264987 0.052 Uiso 1 1 calc R U . . .
H30F H 0.361429 1.329300 0.252198 0.052 Uiso 1 1 calc R U . . .
C2 C 0.3661(2) 0.7228(4) 0.5671(3) 0.0413(12) Uani 1 1 d . . . . .
H2 H 0.326516 0.708034 0.566153 0.050 Uiso 1 1 calc R U . . .
C4C C 0.4366(2) 1.0380(3) 0.3058(3) 0.0331(11) Uani 1 1 d . . . . .
C29B C 1.0701(2) 0.5879(3) 0.8049(3) 0.0356(11) Uani 1 1 d . . . . .
H29C H 1.102048 0.559341 0.847842 0.043 Uiso 1 1 calc R U . . .
H29D H 1.052700 0.641016 0.835726 0.043 Uiso 1 1 calc R U . . .
C17B C 0.9136(2) 0.1881(3) 0.7761(3) 0.0366(11) Uani 1 1 d . . . . .
H17B H 0.952426 0.170599 0.798579 0.044 Uiso 1 1 calc R U . . .
C26C C 0.2686(2) 1.1162(4) 0.3419(3) 0.0360(11) Uani 1 1 d . . . . .
H26C H 0.260661 1.180596 0.360099 0.043 Uiso 1 1 calc R U . . .
C2B C 0.8505(2) 0.5828(4) 0.7492(3) 0.0392(12) Uani 1 1 d . . . . .
H2B H 0.811235 0.600022 0.747490 0.047 Uiso 1 1 calc R U . . .
C3 C 0.3840(2) 0.8190(4) 0.5615(3) 0.0357(11) Uani 1 1 d . . . . .
C10D C 0.8733(2) 0.0446(4) 0.4982(4) 0.0424(12) Uani 1 1 d . . . . .
H10A H 0.872830 0.003143 0.550518 0.064 Uiso 1 1 calc R U . . .
H10B H 0.896998 0.013619 0.458783 0.064 Uiso 1 1 calc R U . . .
H10C H 0.833914 0.053039 0.466112 0.064 Uiso 1 1 calc R U . . .
C12C C 0.4891(2) 0.7431(4) 0.2978(3) 0.0391(12) Uani 1 1 d . . . . .
H12C H 0.525022 0.727398 0.280769 0.047 Uiso 1 1 calc R U . . .
C16D C 1.1068(2) 0.3359(3) 0.5370(3) 0.0323(10) Uani 1 1 d . . . . .
H16D H 1.147270 0.341278 0.555995 0.039 Uiso 1 1 calc R U . . .
C11 C 0.3630(2) 0.9928(4) 0.5600(3) 0.0345(11) Uani 1 1 d . . . . .
C25 C 0.7146(2) 1.0919(4) 0.5167(4) 0.0565(16) Uani 1 1 d . . . . .
H25J H 0.698952 1.146403 0.546996 0.085 Uiso 1 1 calc R U . . .
H25K H 0.701663 1.097490 0.452290 0.085 Uiso 1 1 calc R U . . .
H25L H 0.756820 1.093812 0.529589 0.085 Uiso 1 1 calc R U . . .
C8B C 0.7638(2) 0.4374(4) 0.7016(3) 0.0415(12) Uani 1 1 d . . . . .
H8BA H 0.743776 0.389137 0.658622 0.050 Uiso 1 1 calc R U . . .
H8BB H 0.759944 0.502503 0.672722 0.050 Uiso 1 1 calc R U . . .
C31D C 0.7790(2) 0.8374(4) 0.4941(4) 0.0484(14) Uani 1 1 d . . . . .
H31A H 0.792904 0.880101 0.544911 0.073 Uiso 1 1 calc R U . . .
H31B H 0.750486 0.791520 0.510385 0.073 Uiso 1 1 calc R U . . .
H31C H 0.761171 0.877279 0.443424 0.073 Uiso 1 1 calc R U . . .
F9 F 0.4591(2) 0.3971(4) 0.5419(7) 0.189(4) Uani 1 1 d . . . . .
C15D C 1.1740(2) 0.1699(4) 0.5288(4) 0.0474(13) Uani 1 1 d . . . . .
H15A H 1.182263 0.189273 0.591654 0.071 Uiso 1 1 calc R U . . .
H15B H 1.190009 0.218756 0.492632 0.071 Uiso 1 1 calc R U . . .
H15C H 1.191558 0.106009 0.521494 0.071 Uiso 1 1 calc R U . . .
C15 C 0.3161(2) 1.3307(4) 0.6039(4) 0.0473(13) Uani 1 1 d . . . . .
H15J H 0.343108 1.337367 0.659975 0.071 Uiso 1 1 calc R U . . .
H15K H 0.281757 1.370594 0.606412 0.071 Uiso 1 1 calc R U . . .
H15L H 0.334606 1.352897 0.554418 0.071 Uiso 1 1 calc R U . . .
C25D C 1.0268(3) 0.9589(4) 0.5188(5) 0.0561(16) Uani 1 1 d . . . . .
H25A H 1.019265 0.945818 0.579043 0.084 Uiso 1 1 calc R U . . .
H25B H 0.990243 0.969534 0.478600 0.084 Uiso 1 1 calc R U . . .
H25C H 1.050996 1.017393 0.519530 0.084 Uiso 1 1 calc R U . . .
C25B C 1.2211(2) 0.3495(4) 0.7822(4) 0.0535(15) Uani 1 1 d . . . . .
H25D H 1.218323 0.373360 0.841953 0.080 Uiso 1 1 calc R U . . .
H25E H 1.215995 0.404264 0.740041 0.080 Uiso 1 1 calc R U . . .
H25F H 1.259132 0.319842 0.782684 0.080 Uiso 1 1 calc R U . . .
C12D C 1.0231(2) 0.2372(3) 0.4836(3) 0.0318(10) Uani 1 1 d . . . . .
H12D H 1.006876 0.175822 0.463651 0.038 Uiso 1 1 calc R U . . .
C10B C 0.6709(3) 0.4646(5) 0.7601(4) 0.0633(18) Uani 1 1 d . . . . .
H10D H 0.653320 0.463133 0.814055 0.095 Uiso 1 1 calc R U . . .
H10E H 0.651726 0.416663 0.717201 0.095 Uiso 1 1 calc R U . . .
H10F H 0.666575 0.530197 0.733710 0.095 Uiso 1 1 calc R U . . .
C30B C 1.0948(2) 0.6316(4) 0.7274(3) 0.0429(12) Uani 1 1 d . . . . .
H30C H 1.105520 0.578443 0.689211 0.052 Uiso 1 1 calc R U . . .
H30D H 1.065183 0.672780 0.690890 0.052 Uiso 1 1 calc R U . . .
B1 B 0.2215(3) 0.5527(5) 0.5305(5) 0.0497(16) Uani 1 1 d . . . . .
C9B C 0.7347(2) 0.4395(5) 0.7839(4) 0.0510(14) Uani 1 1 d . . . . .
H9BA H 0.739021 0.374767 0.813422 0.061 Uiso 1 1 calc R U . . .
H9BB H 0.754103 0.488719 0.826415 0.061 Uiso 1 1 calc R U . . .
C15C C 0.5207(3) 0.5433(4) 0.2993(4) 0.0549(15) Uani 1 1 d . . . . .
H15G H 0.553397 0.575484 0.336516 0.082 Uiso 1 1 calc R U . . .
H15H H 0.520150 0.561023 0.236753 0.082 Uiso 1 1 calc R U . . .
H15I H 0.524655 0.472128 0.306027 0.082 Uiso 1 1 calc R U . . .
C1 C 0.4065(2) 0.6485(4) 0.5740(3) 0.0446(13) Uani 1 1 d . . . . .
H1 H 0.393788 0.582669 0.576131 0.054 Uiso 1 1 calc R U . . .
B16 B 0.9742(3) 0.9253(4) 0.7442(4) 0.0439(15) Uani 1 1 d . . . . .
C31 C 0.6537(3) 0.5953(4) 0.5341(4) 0.0513(14) Uani 1 1 d . . . . .
H31J H 0.644220 0.538352 0.568027 0.077 Uiso 1 1 calc R U . . .
H31K H 0.686600 0.630008 0.568180 0.077 Uiso 1 1 calc R U . . .
H31L H 0.663504 0.573468 0.477152 0.077 Uiso 1 1 calc R U . . .
C25C C 0.1239(2) 1.0157(4) 0.3231(4) 0.0543(15) Uani 1 1 d . . . . .
H25G H 0.132056 0.954779 0.356912 0.081 Uiso 1 1 calc R U . . .
H25H H 0.115849 1.000808 0.259285 0.081 Uiso 1 1 calc R U . . .
H25I H 0.090361 1.047921 0.340734 0.081 Uiso 1 1 calc R U . . .
B11 B 0.7104(3) 0.2415(5) 0.3039(5) 0.0547(18) Uani 1 1 d . . . . .
C31C C 0.3276(3) 1.4322(4) 0.3302(5) 0.0629(17) Uani 1 1 d . . . . .
H31G H 0.300544 1.431278 0.372692 0.094 Uiso 1 1 calc R U . . .
H31H H 0.312627 1.475163 0.280129 0.094 Uiso 1 1 calc R U . . .
H31I H 0.365065 1.456588 0.359913 0.094 Uiso 1 1 calc R U . . .
C10 C 0.1880(2) 0.8741(4) 0.5847(4) 0.0542(15) Uani 1 1 d . . . . .
H10J H 0.170721 0.871141 0.638956 0.081 Uiso 1 1 calc R U . . .
H10K H 0.174057 0.818971 0.545857 0.081 Uiso 1 1 calc R U . . .
H10L H 0.177122 0.935763 0.553495 0.081 Uiso 1 1 calc R U . . .
C10C C 0.6582(3) 0.8245(7) 0.2790(6) 0.106(3) Uani 1 1 d . . . . .
H10G H 0.688454 0.804535 0.328130 0.158 Uiso 1 1 calc R U . . .
H10H H 0.674503 0.869510 0.239695 0.158 Uiso 1 1 calc R U . . .
H10I H 0.642892 0.766499 0.245194 0.158 Uiso 1 1 calc R U . . .
C15B C 0.7843(3) -0.0246(4) 0.7386(4) 0.072(2) Uani 1 1 d . . . . .
H15D H 0.799699 -0.031492 0.802256 0.108 Uiso 1 1 calc R U . . .
H15E H 0.812861 -0.048418 0.703619 0.108 Uiso 1 1 calc R U . . .
H15F H 0.748836 -0.062969 0.723960 0.108 Uiso 1 1 calc R U . . .
C31B C 1.1473(3) 0.6932(5) 0.7617(5) 0.0689(19) Uani 1 1 d . . . . .
H31D H 1.136102 0.748241 0.796300 0.103 Uiso 1 1 calc R U . . .
H31E H 1.163939 0.718154 0.711204 0.103 Uiso 1 1 calc R U . . .
H31F H 1.175959 0.652929 0.799670 0.103 Uiso 1 1 calc R U . . .
B6 B 0.5140(3) 0.3795(5) 0.5441(5) 0.0506(17) Uani 1 1 d . . . . .
F8 F 0.5286(5) 0.3661(5) 0.4631(4) 0.202(4) Uani 1 1 d . . . . .
O3 O 0.6654(3) 0.3233(4) 0.5290(5) 0.106(2) Uani 1 1 d D . . . .
H3A H 0.655(5) 0.305(8) 0.473(3) 0.159 Uiso 1 1 d D U . . .
H3B H 0.6283(16) 0.333(8) 0.528(8) 0.159 Uiso 1 1 d D U . . .

loop_
_atom_site_aniso_label
_atom_site_aniso_U_11
_atom_site_aniso_U_22
_atom_site_aniso_U_33
_atom_site_aniso_U_23
_atom_site_aniso_U_13
_atom_site_aniso_U_12
F15 0.050(2) 0.052(2) 0.078(2) -0.0022(17) -0.0238(17) -0.0011(16)
O14D 0.0315(18) 0.0311(19) 0.061(2) -0.0018(16) 0.0027(16) 0.0025(15)
O24D 0.042(2) 0.0233(18) 0.059(2) 0.0032(15) 0.0132(16) -0.0028(15)
O24B 0.040(2) 0.040(2) 0.056(2) -0.0033(17) 0.0116(17) 0.0008(17)
O14C 0.058(2) 0.033(2) 0.064(2) -0.0008(18) 0.0123(19) 0.0108(18)
O14 0.0351(19) 0.0336(19) 0.061(2) 0.0029(16) 0.0074(17) 0.0056(15)
F17 0.086(3) 0.0325(17) 0.077(2) 0.0085(16) 0.031(2) -0.0038(17)
F19 0.096(3) 0.078(3) 0.050(2) 0.0167(18) 0.0178(19) 0.003(2)
O24 0.0291(19) 0.046(2) 0.065(2) 0.0049(18) 0.0097(16) 0.0045(16)
O24C 0.0319(19) 0.037(2) 0.062(2) -0.0046(17) 0.0092(16) 0.0012(16)
F14 0.055(2) 0.095(3) 0.073(2) 0.009(2) -0.0126(18) -0.025(2)
N7C 0.031(2) 0.037(2) 0.034(2) -0.0006(17) 0.0028(17) 0.0058(18)
F20 0.068(2) 0.0342(18) 0.098(3) 0.0003(18) 0.003(2) 0.0015(17)
N28 0.038(2) 0.030(2) 0.037(2) 0.0008(17) 0.0015(17) 0.0050(18)
N28B 0.038(2) 0.027(2) 0.033(2) -0.0026(16) 0.0028(16) -0.0013(17)
N28D 0.032(2) 0.026(2) 0.037(2) -0.0009(17) 0.0036(16) -0.0005(17)
N28C 0.037(2) 0.027(2) 0.038(2) 0.0002(17) 0.0036(17) 0.0028(17)
O14B 0.061(3) 0.045(2) 0.072(3) 0.011(2) -0.009(2) -0.025(2)
F18 0.071(3) 0.056(2) 0.118(3) -0.029(2) -0.031(2) -0.004(2)
N7D 0.030(2) 0.024(2) 0.0304(19) -0.0027(15) 0.0008(15) -0.0039(16)
F4 0.095(3) 0.113(3) 0.061(2) 0.002(2) 0.015(2) -0.040(3)
F7 0.080(3) 0.053(2) 0.114(3) 0.009(2) -0.018(2) -0.026(2)
F10 0.097(3) 0.051(2) 0.120(4) 0.035(2) 0.015(3) 0.008(2)
N7B 0.036(2) 0.037(2) 0.035(2) -0.0031(18) -0.0008(17) -0.0029(18)
F5 0.047(2) 0.061(3) 0.234(6) 0.026(3) 0.026(3) 0.002(2)
F2 0.098(4) 0.052(2) 0.183(5) 0.013(3) 0.035(3) 0.019(2)
N7 0.031(2) 0.033(2) 0.045(2) -0.0019(18) 0.0050(18) -0.0047(18)
C27B 0.041(3) 0.028(2) 0.028(2) -0.0021(19) 0.0060(19) -0.002(2)
F12 0.070(3) 0.122(4) 0.091(3) 0.049(3) -0.007(2) -0.021(3)
C4D 0.033(3) 0.027(2) 0.025(2) 0.0005(18) 0.0030(18) -0.0033(19)
C18D 0.031(3) 0.025(2) 0.029(2) -0.0002(18) 0.0040(18) -0.0041(19)
C5 0.043(3) 0.033(3) 0.035(3) -0.004(2) 0.004(2) 0.001(2)
C2C 0.036(3) 0.039(3) 0.039(3) 0.002(2) 0.004(2) 0.002(2)
C4B 0.042(3) 0.031(3) 0.025(2) -0.0018(19) -0.0001(19) -0.001(2)
C3C 0.035(3) 0.036(3) 0.027(2) 0.002(2) 0.0012(19) 0.005(2)
C9C 0.045(3) 0.046(3) 0.046(3) 0.001(2) -0.002(2) 0.008(3)
C23 0.033(3) 0.042(3) 0.039(3) -0.003(2) 0.007(2) 0.004(2)
C22 0.036(3) 0.034(3) 0.035(3) 0.000(2) 0.005(2) 0.003(2)
C6B 0.044(3) 0.026(3) 0.036(3) -0.002(2) -0.004(2) 0.000(2)
C5D 0.033(3) 0.029(3) 0.029(2) 0.0007(19) 0.0033(18) -0.003(2)
C27C 0.036(3) 0.031(3) 0.033(2) 0.001(2) 0.0032(19) 0.000(2)
C2D 0.038(3) 0.028(3) 0.037(3) -0.003(2) 0.008(2) -0.002(2)
C16C 0.043(3) 0.033(3) 0.046(3) 0.000(2) 0.005(2) 0.002(2)
C18C 0.036(3) 0.032(3) 0.032(2) -0.001(2) 0.004(2) 0.004(2)
C19C 0.036(3) 0.030(3) 0.026(2) -0.0030(19) 0.0028(18) 0.003(2)
C6D 0.036(3) 0.033(3) 0.037(3) -0.002(2) 0.006(2) 0.000(2)
C21B 0.053(3) 0.026(3) 0.031(2) -0.0027(19) 0.005(2) -0.007(2)
C13C 0.047(3) 0.033(3) 0.037(3) -0.002(2) 0.001(2) 0.011(2)
C17D 0.035(3) 0.027(3) 0.035(2) 0.0006(19) 0.0012(19) -0.002(2)
C11D 0.030(2) 0.029(2) 0.029(2) -0.0021(19) 0.0019(18) -0.004(2)
C13D 0.035(3) 0.029(3) 0.040(3) 0.004(2) 0.005(2) 0.000(2)
C1D 0.029(2) 0.039(3) 0.037(3) -0.004(2) 0.0047(19) -0.006(2)
C23D 0.033(3) 0.026(3) 0.040(3) 0.005(2) 0.001(2) -0.006(2)
C6 0.047(3) 0.028(3) 0.043(3) 0.001(2) 0.003(2) 0.004(2)
C5B 0.042(3) 0.030(3) 0.030(2) -0.0026(19) 0.001(2) -0.001(2)
C21C 0.042(3) 0.029(3) 0.036(3) -0.001(2) 0.003(2) 0.002(2)
C27 0.036(3) 0.028(3) 0.032(2) -0.0021(19) 0.0053(19) 0.004(2)
C19 0.034(3) 0.030(3) 0.029(2) -0.0004(19) -0.0008(19) 0.002(2)
C1B 0.056(3) 0.029(3) 0.035(3) -0.001(2) -0.001(2) 0.004(2)
C19B 0.046(3) 0.031(3) 0.023(2) -0.0020(19) 0.0015(19) -0.003(2)
C13 0.033(3) 0.032(3) 0.035(2) 0.003(2) 0.005(2) 0.006(2)
C29C 0.041(3) 0.029(3) 0.038(3) -0.007(2) 0.006(2) -0.001(2)
C4 0.040(3) 0.032(3) 0.029(2) 0.0006(19) 0.004(2) 0.001(2)
C21D 0.036(3) 0.028(3) 0.034(2) -0.0002(19) 0.002(2) -0.001(2)
C19D 0.032(3) 0.029(3) 0.028(2) -0.0037(19) 0.0026(18) -0.002(2)
C3D 0.033(2) 0.026(2) 0.028(2) -0.0008(18) 0.0031(18) 0.0018(19)
C20B 0.038(3) 0.028(3) 0.033(2) 0.0007(19) 0.006(2) -0.002(2)
C6C 0.043(3) 0.033(3) 0.045(3) -0.001(2) 0.003(2) 0.001(2)
C20D 0.037(3) 0.025(2) 0.027(2) -0.0006(18) 0.0027(19) -0.002(2)
C1C 0.044(3) 0.037(3) 0.043(3) 0.006(2) 0.003(2) -0.008(2)
F13 0.153(5) 0.080(3) 0.146(5) -0.007(3) 0.028(4) 0.054(3)
C8C 0.038(3) 0.040(3) 0.038(3) 0.001(2) 0.006(2) 0.003(2)
C20 0.033(3) 0.032(3) 0.028(2) -0.0025(19) 0.0022(18) 0.005(2)
C5C 0.034(3) 0.034(3) 0.035(3) 0.001(2) 0.001(2) 0.002(2)
C21 0.033(3) 0.031(3) 0.034(2) 0.000(2) 0.0022(19) 0.006(2)
C23C 0.037(3) 0.035(3) 0.037(3) 0.002(2) 0.005(2) 0.005(2)
C30 0.055(3) 0.037(3) 0.040(3) -0.001(2) 0.003(2) 0.013(2)
C22C 0.034(3) 0.035(3) 0.042(3) 0.002(2) 0.004(2) 0.000(2)
C17C 0.035(3) 0.034(3) 0.037(3) -0.002(2) 0.002(2) 0.004(2)
C11B 0.045(3) 0.037(3) 0.027(2) -0.004(2) 0.001(2) -0.001(2)
C20C 0.034(3) 0.028(3) 0.032(2) 0.0020(19) -0.0010(19) 0.004(2)
C22D 0.034(3) 0.031(3) 0.035(2) 0.000(2) 0.004(2) -0.004(2)
C8 0.036(3) 0.040(3) 0.050(3) -0.001(2) 0.004(2) -0.003(2)
C18 0.030(2) 0.030(3) 0.032(2) 0.002(2) 0.0019(18) -0.001(2)
C17 0.030(2) 0.035(3) 0.032(2) 0.005(2) -0.0002(18) -0.002(2)
C26 0.034(3) 0.035(3) 0.039(3) 0.002(2) 0.005(2) 0.005(2)
C29 0.047(3) 0.028(3) 0.043(3) 0.002(2) 0.003(2) 0.011(2)
C29D 0.032(3) 0.030(3) 0.040(3) -0.002(2) 0.006(2) 0.001(2)
F3 0.162(5) 0.153(5) 0.070(3) -0.010(3) 0.015(3) -0.102(4)
C3B 0.040(3) 0.033(3) 0.029(2) -0.002(2) -0.0016(19) 0.000(2)
C11C 0.035(3) 0.035(3) 0.033(3) 0.000(2) 0.003(2) 0.004(2)
C16 0.036(3) 0.029(3) 0.042(3) 0.000(2) 0.005(2) 0.004(2)
C26D 0.037(3) 0.027(3) 0.040(3) -0.003(2) 0.004(2) -0.002(2)
C27D 0.030(3) 0.030(3) 0.030(2) -0.0008(19) -0.0026(19) -0.003(2)
C12 0.029(3) 0.039(3) 0.039(3) 0.002(2) 0.002(2) 0.001(2)
C8D 0.029(2) 0.026(2) 0.037(2) -0.0042(19) 0.0014(19) -0.0061(19)
C9D 0.034(3) 0.032(3) 0.040(3) 0.000(2) 0.002(2) -0.004(2)
C23B 0.042(3) 0.034(3) 0.039(3) 0.000(2) 0.013(2) 0.002(2)
C26B 0.040(3) 0.031(3) 0.034(2) -0.001(2) 0.007(2) -0.003(2)
C18B 0.042(3) 0.032(3) 0.032(2) -0.002(2) 0.006(2) -0.004(2)
C9 0.038(3) 0.040(3) 0.047(3) 0.002(2) 0.002(2) -0.002(2)
C30D 0.040(3) 0.033(3) 0.039(3) 0.001(2) 0.003(2) 0.002(2)
C22B 0.050(3) 0.028(3) 0.037(3) 0.000(2) 0.010(2) 0.002(2)
C13B 0.052(3) 0.039(3) 0.044(3) 0.002(2) 0.004(2) -0.018(3)
C16B 0.053(3) 0.033(3) 0.039(3) 0.001(2) 0.005(2) -0.009(2)
C12B 0.041(3) 0.044(3) 0.045(3) 0.004(2) 0.000(2) -0.010(2)
C30C 0.049(3) 0.036(3) 0.044(3) 0.002(2) 0.006(2) 0.004(2)
C2 0.045(3) 0.036(3) 0.043(3) -0.002(2) 0.010(2) -0.005(2)
C4C 0.039(3) 0.032(3) 0.027(2) 0.0003(19) 0.0020(19) 0.003(2)
C29B 0.043(3) 0.024(2) 0.038(3) -0.007(2) 0.003(2) -0.004(2)
C17B 0.046(3) 0.032(3) 0.032(3) 0.002(2) 0.008(2) -0.003(2)
C26C 0.043(3) 0.028(3) 0.038(3) 0.000(2) 0.006(2) 0.004(2)
C2B 0.042(3) 0.040(3) 0.033(3) -0.002(2) 0.000(2) 0.005(2)
C3 0.037(3) 0.033(3) 0.036(3) -0.001(2) 0.002(2) 0.000(2)
C10D 0.041(3) 0.032(3) 0.054(3) 0.000(2) 0.007(2) -0.011(2)
C12C 0.040(3) 0.039(3) 0.038(3) -0.003(2) 0.004(2) 0.007(2)
C16D 0.031(3) 0.030(3) 0.035(3) 0.0001(19) 0.0027(19) -0.007(2)
C11 0.038(3) 0.034(3) 0.031(2) 0.002(2) 0.004(2) -0.001(2)
C25 0.033(3) 0.062(4) 0.076(4) 0.013(3) 0.013(3) 0.000(3)
C8B 0.044(3) 0.044(3) 0.036(3) -0.003(2) 0.002(2) -0.001(2)
C31D 0.044(3) 0.037(3) 0.063(4) 0.002(3) 0.005(3) 0.003(2)
F9 0.055(3) 0.085(4) 0.416(12) 0.086(5) 0.007(5) -0.003(3)
C15D 0.029(3) 0.045(3) 0.065(4) -0.005(3) 0.000(2) 0.007(2)
C15 0.050(3) 0.035(3) 0.058(3) 0.000(2) 0.013(3) 0.011(2)
C25D 0.056(4) 0.026(3) 0.090(5) -0.001(3) 0.025(3) -0.005(3)
C25B 0.040(3) 0.051(4) 0.070(4) -0.012(3) 0.012(3) -0.006(3)
C12D 0.035(3) 0.023(2) 0.036(3) -0.0015(19) 0.003(2) -0.005(2)
C10B 0.048(3) 0.094(5) 0.049(3) 0.003(3) 0.010(3) 0.001(3)
C30B 0.056(3) 0.031(3) 0.042(3) 0.002(2) 0.011(2) -0.006(2)
B1 0.041(4) 0.046(4) 0.062(4) 0.003(3) 0.008(3) -0.006(3)
C9B 0.042(3) 0.070(4) 0.040(3) -0.003(3) 0.004(2) 0.001(3)
C15C 0.058(4) 0.046(3) 0.062(4) -0.003(3) 0.014(3) 0.016(3)
C1 0.055(4) 0.033(3) 0.045(3) 0.000(2) 0.006(2) -0.003(2)
B16 0.054(4) 0.027(3) 0.048(4) -0.001(3) 0.000(3) -0.007(3)
C31 0.061(4) 0.040(3) 0.054(3) 0.001(3) 0.009(3) 0.021(3)
C25C 0.040(3) 0.052(4) 0.071(4) -0.012(3) 0.007(3) -0.008(3)
B11 0.042(4) 0.047(4) 0.070(5) 0.007(4) -0.006(3) 0.008(3)
C31C 0.071(4) 0.035(3) 0.081(5) 0.004(3) 0.007(3) 0.012(3)
C10 0.039(3) 0.056(4) 0.066(4) 0.009(3) 0.005(3) -0.004(3)
C10C 0.048(4) 0.158(9) 0.100(6) -0.059(6) -0.017(4) 0.045(5)
C15B 0.088(5) 0.046(4) 0.069(4) 0.016(3) -0.019(4) -0.036(4)
C31B 0.075(5) 0.052(4) 0.081(5) 0.006(3) 0.015(4) -0.031(3)
B6 0.055(4) 0.038(4) 0.055(4) 0.009(3) -0.002(3) -0.008(3)
F8 0.406(14) 0.135(5) 0.073(4) -0.023(3) 0.066(6) -0.027(7)
O3 0.069(3) 0.078(4) 0.159(6) -0.040(4) -0.015(4) 0.014(3)

loop_
_atom_type_symbol
_atom_type_description
_atom_type_scat_dispersion_real
_atom_type_scat_dispersion_imag
_atom_type_scat_source
C C 0.0181 0.0091 'International Tables Vol C Tables 4.2.6.8 and 6.1.1.4'
H H 0.0000 0.0000 'International Tables Vol C Tables 4.2.6.8 and 6.1.1.4'
B B 0.0090 0.0039 'International Tables Vol C Tables 4.2.6.8 and 6.1.1.4'
F F 0.0727 0.0534 'International Tables Vol C Tables 4.2.6.8 and 6.1.1.4'
N N 0.0311 0.0180 'International Tables Vol C Tables 4.2.6.8 and 6.1.1.4'
O O 0.0492 0.0322 'International Tables Vol C Tables 4.2.6.8 and 6.1.1.4'

loop_
_exptl_crystal_face_index_h
_exptl_crystal_face_index_k
_exptl_crystal_face_index_l
_exptl_crystal_face_perp_dist
2 1 -1 0.0593
-2 1 1 0.0593
2 -1 0 0.0080
-2 1 0 0.0113
-1 -1 0 0.0168
1 1 0 0.0010

loop_
_geom_angle_atom_site_label_1
_geom_angle_atom_site_label_2
_geom_angle_atom_site_label_3
_geom_angle
_geom_angle_site_symmetry_1
_geom_angle_site_symmetry_3
_geom_angle_publ_flag
C13D O14D C15D 116.9(4) . . ?
C23D O24D C25D 118.3(4) . . ?
C23B O24B C25B 118.3(4) . . ?
C13C O14C C15C 118.5(4) . . ?
C13 O14 C15 117.5(4) . . ?
C23 O24 C25 117.2(4) . . ?
C23C O24C C25C 119.8(4) . . ?
C3C N7C C8C 119.3(4) . . ?
C11C N7C C3C 121.2(4) . . ?
C11C N7C C8C 119.4(4) . . ?
C5 N28 C29 119.6(4) . . ?
C27 N28 C5 121.7(4) . . ?
C27 N28 C29 118.4(4) . . ?
C27B N28B C5B 121.6(4) . . ?
C27B N28B C29B 118.7(4) . . ?
C5B N28B C29B 119.6(4) . . ?
C5D N28D C29D 118.1(4) . . ?
C27D N28D C5D 120.9(4) . . ?
C27D N28D C29D 120.8(4) . . ?
C27C N28C C29C 119.8(4) . . ?
C27C N28C C5C 121.3(4) . . ?
C5C N28C C29C 118.7(4) . . ?
C13B O14B C15B 118.8(5) . . ?
C11D N7D C3D 121.5(4) . . ?
C11D N7D C8D 119.4(4) . . ?
C3D N7D C8D 118.9(4) . . ?
C11B N7B C8B 119.4(4) . . ?
C3B N7B C11B 121.0(4) . . ?
C3B N7B C8B 119.3(4) . . ?
C3 N7 C8 120.1(4) . . ?
C3 N7 C11 121.3(4) . . ?
C11 N7 C8 118.5(4) . . ?
N28B C27B C20B 119.6(4) . . ?
N28B C27B C26B 120.1(4) . . ?
C20B C27B C26B 120.3(4) . . ?
C5D C4D C3D 119.2(4) . . ?
C19D C4D C5D 120.3(4) . . ?
C19D C4D C3D 120.5(4) . . ?
C17D C18D C11D 117.0(4) . . ?
C17D C18D C19D 123.8(4) . . ?
C11D C18D C19D 119.2(4) . . ?
N28 C5 C6 122.2(5) . . ?
N28 C5 C4 118.5(4) . . ?
C6 C5 C4 119.3(5) . . ?
C3C C2C H2C 120.4 . . ?
C1C C2C H2C 120.4 . . ?
C1C C2C C3C 119.2(5) . . ?
C5B C4B C3B 119.3(4) . . ?
C19B C4B C5B 119.7(4) . . ?
C19B C4B C3B 121.0(4) . . ?
N7C C3C C4C 118.2(4) . . ?
C2C C3C N7C 122.2(4) . . ?
C2C C3C C4C 119.6(4) . . ?
H9CA C9C H9CB 108.1 . . ?
C8C C9C H9CA 109.5 . . ?
C8C C9C H9CB 109.5 . . ?
C10C C9C H9CA 109.5 . . ?
C10C C9C H9CB 109.5 . . ?
C10C C9C C8C 110.6(5) . . ?
O24 C23 C22 123.9(5) . . ?
O24 C23 C26 114.8(4) . . ?
C26 C23 C22 121.2(5) . . ?
C23 C22 H22 120.5 . . ?
C21 C22 C23 119.0(5) . . ?
C21 C22 H22 120.5 . . ?
C5B C6B H6B 120.7 . . ?
C1B C6B H6B 120.7 . . ?
C1B C6B C5B 118.6(5) . . ?
N28D C5D C4D 119.0(4) . . ?
N28D C5D C6D 121.4(4) . . ?
C6D C5D C4D 119.7(4) . . ?
N28C C27C C20C 119.8(4) . . ?
N28C C27C C26C 121.2(4) . . ?
C26C C27C C20C 119.0(4) . . ?
C1D C2D H2D 120.5 . . ?
C1D C2D C3D 119.0(4) . . ?
C3D C2D H2D 120.5 . . ?
C13C C16C H16C 120.7 . . ?
C17C C16C H16C 120.7 . . ?
C17C C16C C13C 118.5(5) . . ?
C19C C18C C17C 123.3(4) . . ?
C11C C18C C19C 119.7(4) . . ?
C11C C18C C17C 117.0(4) . . ?
C18C C19C C20C 124.2(4) . . ?
C4C C19C C18C 118.1(4) . . ?
C4C C19C C20C 117.7(4) . . ?
C5D C6D H6D 120.3 . . ?
C1D C6D C5D 119.4(5) . . ?
C1D C6D H6D 120.3 . . ?
C20B C21B H21B 119.1 . . ?
C22B C21B H21B 119.1 . . ?
C22B C21B C20B 121.8(5) . . ?
O14C C13C C16C 113.1(5) . . ?
O14C C13C C12C 125.5(5) . . ?
C12C C13C C16C 121.4(5) . . ?
C18D C17D H17D 118.5 . . ?
C16D C17D C18D 123.1(4) . . ?
C16D C17D H17D 118.5 . . ?
N7D C11D C18D 119.4(4) . . ?
N7D C11D C12D 121.6(4) . . ?
C12D C11D C18D 119.0(4) . . ?
O14D C13D C16D 123.5(4) . . ?
O14D C13D C12D 116.0(4) . . ?
C12D C13D C16D 120.4(4) . . ?
C2D C1D C6D 122.9(5) . . ?
C2D C1D H1D 118.6 . . ?
C6D C1D H1D 118.6 . . ?
O24D C23D C22D 113.6(4) . . ?
O24D C23D C26D 124.8(4) . . ?
C26D C23D C22D 121.7(4) . . ?
C5 C6 H6 120.2 . . ?
C1 C6 C5 119.6(5) . . ?
C1 C6 H6 120.2 . . ?
N28B C5B C4B 119.2(4) . . ?
N28B C5B C6B 121.1(4) . . ?
C6B C5B C4B 119.6(5) . . ?
C22C C21C H21C 118.6 . . ?
C22C C21C C20C 122.9(5) . . ?
C20C C21C H21C 118.6 . . ?
N28 C27 C20 119.5(4) . . ?
N28 C27 C26 121.3(4) . . ?
C26 C27 C20 119.2(4) . . ?
C4 C19 C20 118.1(4) . . ?
C4 C19 C18 117.9(4) . . ?
C20 C19 C18 123.9(4) . . ?
C6B C1B H1B 118.3 . . ?
C2B C1B C6B 123.3(5) . . ?
C2B C1B H1B 118.3 . . ?
C4B C19B C20B 118.3(4) . . ?
C4B C19B C18B 117.0(4) . . ?
C20B C19B C18B 124.6(4) . . ?
O14 C13 C16 123.7(4) . . ?
O14 C13 C12 114.8(4) . . ?
C12 C13 C16 121.5(4) . . ?
N28C C29C H29E 108.9 . . ?
N28C C29C H29F 108.9 . . ?
N28C C29C C30C 113.4(4) . . ?
H29E C29C H29F 107.7 . . ?
C30C C29C H29E 108.9 . . ?
C30C C29C H29F 108.9 . . ?
C5 C4 C3 119.1(4) . . ?
C19 C4 C5 120.4(4) . . ?
C19 C4 C3 120.5(4) . . ?
C20D C21D H21D 119.0 . . ?
C22D C21D H21D 119.0 . . ?
C22D C21D C20D 122.1(5) . . ?
C4D C19D C18D 117.9(4) . . ?
C4D C19D C20D 117.9(4) . . ?
C20D C19D C18D 124.1(4) . . ?
N7D C3D C4D 118.4(4) . . ?
N7D C3D C2D 121.6(4) . . ?
C2D C3D C4D 119.9(4) . . ?
C27B C20B C19B 119.1(4) . . ?
C21B C20B C27B 117.2(4) . . ?
C21B C20B C19B 123.7(4) . . ?
C1C C6C H6C 120.1 . . ?
C1C C6C C5C 119.9(5) . . ?
C5C C6C H6C 120.1 . . ?
C21D C20D C19D 123.1(4) . . ?
C21D C20D C27D 117.7(4) . . ?
C27D C20D C19D 119.1(4) . . ?
C2C C1C H1C 118.5 . . ?
C6C C1C C2C 123.1(5) . . ?
C6C C1C H1C 118.5 . . ?
N7C C8C C9C 113.9(4) . . ?
N7C C8C H8CA 108.8 . . ?
N7C C8C H8CB 108.8 . . ?
C9C C8C H8CA 108.8 . . ?
C9C C8C H8CB 108.8 . . ?
H8CA C8C H8CB 107.7 . . ?
C19 C20 C27 118.5(4) . . ?
C21 C20 C27 117.4(4) . . ?
C21 C20 C19 124.1(4) . . ?
N28C C5C C4C 118.2(4) . . ?
C6C C5C N28C 122.6(4) . . ?
C6C C5C C4C 119.1(4) . . ?
C22 C21 C20 122.1(4) . . ?
C22 C21 H21 118.9 . . ?
C20 C21 H21 118.9 . . ?
O24C C23C C22C 123.8(4) . . ?
O24C C23C C26C 115.4(4) . . ?
C26C C23C C22C 120.8(4) . . ?
H30G C30 H30H 107.8 . . ?
C29 C30 H30G 109.0 . . ?
C29 C30 H30H 109.0 . . ?
C31 C30 H30G 109.0 . . ?
C31 C30 H30H 109.0 . . ?
C31 C30 C29 112.9(4) . . ?
C21C C22C C23C 118.3(5) . . ?
C21C C22C H22C 120.8 . . ?
C23C C22C H22C 120.8 . . ?
C16C C17C C18C 122.5(5) . . ?
C16C C17C H17C 118.7 . . ?
C18C C17C H17C 118.7 . . ?
N7B C11B C18B 119.8(4) . . ?
N7B C11B C12B 120.4(5) . . ?
C12B C11B C18B 119.9(5) . . ?
C27C C20C C19C 118.9(4) . . ?
C21C C20C C27C 117.5(4) . . ?
C21C C20C C19C 123.5(4) . . ?
C23D C22D H22D 120.5 . . ?
C21D C22D C23D 119.1(4) . . ?
C21D C22D H22D 120.5 . . ?
N7 C8 H8A 108.7 . . ?
N7 C8 H8B 108.7 . . ?
N7 C8 C9 114.0(4) . . ?
H8A C8 H8B 107.6 . . ?
C9 C8 H8A 108.7 . . ?
C9 C8 H8B 108.7 . . ?
C17 C18 C19 123.6(4) . . ?
C11 C18 C19 119.5(4) . . ?
C11 C18 C17 116.6(4) . . ?
C18 C17 H17 118.3 . . ?
C16 C17 C18 123.3(4) . . ?
C16 C17 H17 118.3 . . ?
C23 C26 C27 119.9(5) . . ?
C23 C26 H26 120.0 . . ?
C27 C26 H26 120.0 . . ?
N28 C29 C30 111.2(4) . . ?
N28 C29 H29G 109.4 . . ?
N28 C29 H29H 109.4 . . ?
C30 C29 H29G 109.4 . . ?
C30 C29 H29H 109.4 . . ?
H29G C29 H29H 108.0 . . ?
N28D C29D H29A 109.0 . . ?
N28D C29D H29B 109.0 . . ?
N28D C29D C30D 112.9(4) . . ?
H29A C29D H29B 107.8 . . ?
C30D C29D H29A 109.0 . . ?
C30D C29D H29B 109.0 . . ?
N7B C3B C4B 118.6(4) . . ?
C2B C3B N7B 122.0(5) . . ?
C2B C3B C4B 119.4(5) . . ?
N7C C11C C18C 119.8(4) . . ?
N7C C11C C12C 120.2(4) . . ?
C18C C11C C12C 120.0(5) . . ?
C13 C16 H16 120.9 . . ?
C17 C16 C13 118.1(4) . . ?
C17 C16 H16 120.9 . . ?
C23D C26D H26D 120.1 . . ?
C23D C26D C27D 119.8(4) . . ?
C27D C26D H26D 120.1 . . ?
N28D C27D C20D 119.9(4) . . ?
N28D C27D C26D 120.9(4) . . ?
C26D C27D C20D 119.2(4) . . ?
C13 C12 H12 120.0 . . ?
C13 C12 C11 120.0(4) . . ?
C11 C12 H12 120.0 . . ?
N7D C8D H8DA 109.0 . . ?
N7D C8D H8DB 109.0 . . ?
N7D C8D C9D 112.8(4) . . ?
H8DA C8D H8DB 107.8 . . ?
C9D C8D H8DA 109.0 . . ?
C9D C8D H8DB 109.0 . . ?
C8D C9D H9DA 109.4 . . ?
C8D C9D H9DB 109.4 . . ?
H9DA C9D H9DB 108.0 . . ?
C10D C9D C8D 111.3(4) . . ?
C10D C9D H9DA 109.4 . . ?
C10D C9D H9DB 109.4 . . ?
O24B C23B C26B 123.9(5) . . ?
O24B C23B C22B 115.5(4) . . ?
C26B C23B C22B 120.6(5) . . ?
C27B C26B H26B 120.3 . . ?
C23B C26B C27B 119.5(5) . . ?
C23B C26B H26B 120.3 . . ?
C11B C18B C19B 119.7(4) . . ?
C11B C18B C17B 117.1(4) . . ?
C17B C18B C19B 123.2(5) . . ?
C8 C9 H9A 109.4 . . ?
C8 C9 H9B 109.4 . . ?
C8 C9 C10 111.3(4) . . ?
H9A C9 H9B 108.0 . . ?
C10 C9 H9A 109.4 . . ?
C10 C9 H9B 109.4 . . ?
C29D C30D H30A 109.4 . . ?
C29D C30D H30B 109.4 . . ?
C29D C30D C31D 111.0(4) . . ?
H30A C30D H30B 108.0 . . ?
C31D C30D H30A 109.4 . . ?
C31D C30D H30B 109.4 . . ?
C21B C22B C23B 120.1(5) . . ?
C21B C22B H22B 120.0 . . ?
C23B C22B H22B 120.0 . . ?
O14B C13B C16B 123.6(5) . . ?
O14B C13B C12B 115.2(5) . . ?
C16B C13B C12B 121.2(5) . . ?
C13B C16B H16B 120.4 . . ?
C17B C16B C13B 119.2(5) . . ?
C17B C16B H16B 120.4 . . ?
C11B C12B H12B 120.1 . . ?
C13B C12B C11B 119.7(5) . . ?
C13B C12B H12B 120.1 . . ?
C29C C30C H30E 109.5 . . ?
C29C C30C H30F 109.5 . . ?
C29C C30C C31C 110.5(4) . . ?
H30E C30C H30F 108.1 . . ?
C31C C30C H30E 109.5 . . ?
C31C C30C H30F 109.5 . . ?
C3 C2 H2 120.4 . . ?
C1 C2 H2 120.4 . . ?
C1 C2 C3 119.2(5) . . ?
C3C C4C C5C 119.1(4) . . ?
C19C C4C C3C 120.3(4) . . ?
C19C C4C C5C 120.6(4) . . ?
N28B C29B H29C 108.8 . . ?
N28B C29B H29D 108.8 . . ?
N28B C29B C30B 113.8(4) . . ?
H29C C29B H29D 107.7 . . ?
C30B C29B H29C 108.8 . . ?
C30B C29B H29D 108.8 . . ?
C18B C17B H17B 119.1 . . ?
C16B C17B C18B 121.9(5) . . ?
C16B C17B H17B 119.1 . . ?
C27C C26C H26C 119.8 . . ?
C23C C26C C27C 120.5(4) . . ?
C23C C26C H26C 119.8 . . ?
C1B C2B C3B 119.5(5) . . ?
C1B C2B H2B 120.3 . . ?
C3B C2B H2B 120.3 . . ?
N7 C3 C4 118.2(4) . . ?
C2 C3 N7 121.7(5) . . ?
C2 C3 C4 120.0(5) . . ?
C9D C10D H10A 109.5 . . ?
C9D C10D H10B 109.5 . . ?
C9D C10D H10C 109.5 . . ?
H10A C10D H10B 109.5 . . ?
H10A C10D H10C 109.5 . . ?
H10B C10D H10C 109.5 . . ?
C13C C12C C11C 120.1(5) . . ?
C13C C12C H12C 119.9 . . ?
C11C C12C H12C 119.9 . . ?
C17D C16D C13D 118.7(4) . . ?
C17D C16D H16D 120.7 . . ?
C13D C16D H16D 120.7 . . ?
N7 C11 C18 119.4(4) . . ?
N7 C11 C12 120.3(4) . . ?
C12 C11 C18 120.3(4) . . ?
O24 C25 H25J 109.5 . . ?
O24 C25 H25K 109.5 . . ?
O24 C25 H25L 109.5 . . ?
H25J C25 H25K 109.5 . . ?
H25J C25 H25L 109.5 . . ?
H25K C25 H25L 109.5 . . ?
N7B C8B H8BA 109.1 . . ?
N7B C8B H8BB 109.1 . . ?
N7B C8B C9B 112.3(4) . . ?
H8BA C8B H8BB 107.9 . . ?
C9B C8B H8BA 109.1 . . ?
C9B C8B H8BB 109.1 . . ?
C30D C31D H31A 109.5 . . ?
C30D C31D H31B 109.5 . . ?
C30D C31D H31C 109.5 . . ?
H31A C31D H31B 109.5 . . ?
H31A C31D H31C 109.5 . . ?
H31B C31D H31C 109.5 . . ?
O14D C15D H15A 109.5 . . ?
O14D C15D H15B 109.5 . . ?
O14D C15D H15C 109.5 . . ?
H15A C15D H15B 109.5 . . ?
H15A C15D H15C 109.5 . . ?
H15B C15D H15C 109.5 . . ?
O14 C15 H15J 109.5 . . ?
O14 C15 H15K 109.5 . . ?
O14 C15 H15L 109.5 . . ?
H15J C15 H15K 109.5 . . ?
H15J C15 H15L 109.5 . . ?
H15K C15 H15L 109.5 . . ?
O24D C25D H25A 109.5 . . ?
O24D C25D H25B 109.5 . . ?
O24D C25D H25C 109.5 . . ?
H25A C25D H25B 109.5 . . ?
H25A C25D H25C 109.5 . . ?
H25B C25D H25C 109.5 . . ?
O24B C25B H25D 109.5 . . ?
O24B C25B H25E 109.5 . . ?
O24B C25B H25F 109.5 . . ?
H25D C25B H25E 109.5 . . ?
H25D C25B H25F 109.5 . . ?
H25E C25B H25F 109.5 . . ?
C11D C12D H12D 119.4 . . ?
C13D C12D C11D 121.2(4) . . ?
C13D C12D H12D 119.4 . . ?
H10D C10B H10E 109.5 . . ?
H10D C10B H10F 109.5 . . ?
H10E C10B H10F 109.5 . . ?
C9B C10B H10D 109.5 . . ?
C9B C10B H10E 109.5 . . ?
C9B C10B H10F 109.5 . . ?
C29B C30B H30C 109.6 . . ?
C29B C30B H30D 109.6 . . ?
H30C C30B H30D 108.1 . . ?
C31B C30B C29B 110.3(5) . . ?
C31B C30B H30C 109.6 . . ?
C31B C30B H30D 109.6 . . ?
F4 B1 F2 114.1(6) . . ?
F5 B1 F4 111.7(6) . . ?
F5 B1 F2 105.9(5) . . ?
F5 B1 F3 110.8(6) . . ?
F3 B1 F4 106.1(5) . . ?
F3 B1 F2 108.2(6) . . ?
C8B C9B H9BA 109.3 . . ?
C8B C9B H9BB 109.3 . . ?
C10B C9B C8B 111.6(4) . . ?
C10B C9B H9BA 109.3 . . ?
C10B C9B H9BB 109.3 . . ?
H9BA C9B H9BB 108.0 . . ?
O14C C15C H15G 109.5 . . ?
O14C C15C H15H 109.5 . . ?
O14C C15C H15I 109.5 . . ?
H15G C15C H15H 109.5 . . ?
H15G C15C H15I 109.5 . . ?
H15H C15C H15I 109.5 . . ?
C6 C1 H1 118.6 . . ?
C2 C1 C6 122.7(5) . . ?
C2 C1 H1 118.6 . . ?
F17 B16 F20 110.3(5) . . ?
F17 B16 F18 109.2(5) . . ?
F19 B16 F17 107.7(5) . . ?
F19 B16 F20 110.3(5) . . ?
F19 B16 F18 110.3(5) . . ?
F18 B16 F20 109.0(5) . . ?
C30 C31 H31J 109.5 . . ?
C30 C31 H31K 109.5 . . ?
C30 C31 H31L 109.5 . . ?
H31J C31 H31K 109.5 . . ?
H31J C31 H31L 109.5 . . ?
H31K C31 H31L 109.5 . . ?
O24C C25C H25G 109.5 . . ?
O24C C25C H25H 109.5 . . ?
O24C C25C H25I 109.5 . . ?
H25G C25C H25H 109.5 . . ?
H25G C25C H25I 109.5 . . ?
H25H C25C H25I 109.5 . . ?
F15 B11 F13 107.3(6) . . ?
F14 B11 F15 110.8(5) . . ?
F14 B11 F12 109.8(6) . . ?
F14 B11 F13 109.3(6) . . ?
F12 B11 F15 109.8(6) . . ?
F12 B11 F13 109.9(6) . . ?
C30C C31C H31G 109.5 . . ?
C30C C31C H31H 109.5 . . ?
C30C C31C H31I 109.5 . . ?
H31G C31C H31H 109.5 . . ?
H31G C31C H31I 109.5 . . ?
H31H C31C H31I 109.5 . . ?
C9 C10 H10J 109.5 . . ?
C9 C10 H10K 109.5 . . ?
C9 C10 H10L 109.5 . . ?
H10J C10 H10K 109.5 . . ?
H10J C10 H10L 109.5 . . ?
H10K C10 H10L 109.5 . . ?
C9C C10C H10G 109.5 . . ?
C9C C10C H10H 109.5 . . ?
C9C C10C H10I 109.5 . . ?
H10G C10C H10H 109.5 . . ?
H10G C10C H10I 109.5 . . ?
H10H C10C H10I 109.5 . . ?
O14B C15B H15D 109.5 . . ?
O14B C15B H15E 109.5 . . ?
O14B C15B H15F 109.5 . . ?
H15D C15B H15E 109.5 . . ?
H15D C15B H15F 109.5 . . ?
H15E C15B H15F 109.5 . . ?
C30B C31B H31D 109.5 . . ?
C30B C31B H31E 109.5 . . ?
C30B C31B H31F 109.5 . . ?
H31D C31B H31E 109.5 . . ?
H31D C31B H31F 109.5 . . ?
H31E C31B H31F 109.5 . . ?
F7 B6 F10 111.1(5) . . ?
F7 B6 F8 104.9(6) . . ?
F9 B6 F7 108.3(6) . . ?
F9 B6 F10 110.4(6) . . ?
F9 B6 F8 113.8(8) . . ?
F8 B6 F10 108.3(6) . . ?
H3A O3 H3B 86(9) . . ?

loop_
_geom_bond_atom_site_label_1
_geom_bond_atom_site_label_2
_geom_bond_distance
_geom_bond_site_symmetry_2
_geom_bond_publ_flag
F15 B11 1.373(7) . ?
O14D C13D 1.350(6) . ?
O14D C15D 1.438(6) . ?
O24D C23D 1.362(5) . ?
O24D C25D 1.424(6) . ?
O24B C23B 1.359(6) . ?
O24B C25B 1.446(6) . ?
O14C C13C 1.355(6) . ?
O14C C15C 1.423(6) . ?
O14 C13 1.367(5) . ?
O14 C15 1.449(6) . ?
F17 B16 1.375(7) . ?
F19 B16 1.368(7) . ?
O24 C23 1.354(6) . ?
O24 C25 1.438(7) . ?
O24C C23C 1.349(6) . ?
O24C C25C 1.431(6) . ?
F14 B11 1.360(8) . ?
N7C C3C 1.391(6) . ?
N7C C8C 1.468(6) . ?
N7C C11C 1.385(6) . ?
F20 B16 1.377(7) . ?
N28 C5 1.390(6) . ?
N28 C27 1.386(6) . ?
N28 C29 1.480(6) . ?
N28B C27B 1.382(6) . ?
N28B C5B 1.386(6) . ?
N28B C29B 1.484(6) . ?
N28D C5D 1.392(6) . ?
N28D C29D 1.464(6) . ?
N28D C27D 1.380(6) . ?
N28C C27C 1.386(6) . ?
N28C C29C 1.481(6) . ?
N28C C5C 1.394(6) . ?
O14B C13B 1.351(6) . ?
O14B C15B 1.439(7) . ?
F18 B16 1.376(7) . ?
N7D C11D 1.384(6) . ?
N7D C3D 1.390(6) . ?
N7D C8D 1.480(5) . ?
F4 B1 1.367(8) . ?
F7 B6 1.338(7) . ?
F10 B6 1.362(7) . ?
N7B C11B 1.394(6) . ?
N7B C3B 1.392(6) . ?
N7B C8B 1.475(6) . ?
F5 B1 1.326(8) . ?
F2 B1 1.389(8) . ?
N7 C8 1.491(6) . ?
N7 C3 1.389(6) . ?
N7 C11 1.391(6) . ?
C27B C20B 1.415(6) . ?
C27B C26B 1.417(7) . ?
F12 B11 1.368(8) . ?
C4D C5D 1.421(6) . ?
C4D C19D 1.408(6) . ?
C4D C3D 1.433(6) . ?
C18D C17D 1.417(6) . ?
C18D C11D 1.425(6) . ?
C18D C19D 1.432(6) . ?
C5 C6 1.395(7) . ?
C5 C4 1.430(7) . ?
C2C H2C 0.9500 . ?
C2C C3C 1.387(7) . ?
C2C C1C 1.384(7) . ?
C4B C5B 1.423(6) . ?
C4B C19B 1.418(6) . ?
C4B C3B 1.432(7) . ?
C3C C4C 1.438(7) . ?
C9C H9CA 0.9900 . ?
C9C H9CB 0.9900 . ?
C9C C8C 1.521(7) . ?
C9C C10C 1.490(8) . ?
C23 C22 1.391(7) . ?
C23 C26 1.385(7) . ?
C22 H22 0.9500 . ?
C22 C21 1.366(7) . ?
C6B H6B 0.9500 . ?
C6B C5B 1.403(7) . ?
C6B C1B 1.383(7) . ?
C5D C6D 1.393(7) . ?
C27C C20C 1.425(6) . ?
C27C C26C 1.407(7) . ?
C2D H2D 0.9500 . ?
C2D C1D 1.379(7) . ?
C2D C3D 1.393(7) . ?
C16C H16C 0.9500 . ?
C16C C13C 1.411(7) . ?
C16C C17C 1.366(7) . ?
C18C C19C 1.425(7) . ?
C18C C17C 1.426(7) . ?
C18C C11C 1.410(7) . ?
C19C C20C 1.439(6) . ?
C19C C4C 1.406(7) . ?
C6D H6D 0.9500 . ?
C6D C1D 1.386(7) . ?
C21B H21B 0.9500 . ?
C21B C20B 1.413(7) . ?
C21B C22B 1.361(7) . ?
C13C C12C 1.359(7) . ?
C17D H17D 0.9500 . ?
C17D C16D 1.351(7) . ?
C11D C12D 1.393(6) . ?
C13D C16D 1.406(6) . ?
C13D C12D 1.375(6) . ?
C1D H1D 0.9500 . ?
C23D C22D 1.401(7) . ?
C23D C26D 1.366(7) . ?
C6 H6 0.9500 . ?
C6 C1 1.384(8) . ?
C21C H21C 0.9500 . ?
C21C C22C 1.372(7) . ?
C21C C20C 1.404(7) . ?
C27 C20 1.434(6) . ?
C27 C26 1.397(7) . ?
C19 C4 1.416(7) . ?
C19 C20 1.431(6) . ?
C19 C18 1.434(6) . ?
C1B H1B 0.9500 . ?
C1B C2B 1.375(7) . ?
C19B C20B 1.433(7) . ?
C19B C18B 1.436(7) . ?
C13 C16 1.393(7) . ?
C13 C12 1.379(7) . ?
C29C H29E 0.9900 . ?
C29C H29F 0.9900 . ?
C29C C30C 1.518(7) . ?
C4 C3 1.432(7) . ?
C21D H21D 0.9500 . ?
C21D C20D 1.419(6) . ?
C21D C22D 1.360(6) . ?
C19D C20D 1.431(6) . ?
C6C H6C 0.9500 . ?
C6C C1C 1.378(7) . ?
C6C C5C 1.385(7) . ?
C20D C27D 1.421(6) . ?
C1C H1C 0.9500 . ?
F13 B11 1.390(8) . ?
C8C H8CA 0.9900 . ?
C8C H8CB 0.9900 . ?
C20 C21 1.412(7) . ?
C5C C4C 1.440(7) . ?
C21 H21 0.9500 . ?
C23C C22C 1.403(7) . ?
C23C C26C 1.382(7) . ?
C30 H30G 0.9900 . ?
C30 H30H 0.9900 . ?
C30 C29 1.530(7) . ?
C30 C31 1.514(7) . ?
C22C H22C 0.9500 . ?
C17C H17C 0.9500 . ?
C11B C18B 1.416(7) . ?
C11B C12B 1.399(7) . ?
C22D H22D 0.9500 . ?
C8 H8A 0.9900 . ?
C8 H8B 0.9900 . ?
C8 C9 1.499(7) . ?
C18 C17 1.419(6) . ?
C18 C11 1.416(6) . ?
C17 H17 0.9500 . ?
C17 C16 1.373(6) . ?
C26 H26 0.9500 . ?
C29 H29G 0.9900 . ?
C29 H29H 0.9900 . ?
C29D H29A 0.9900 . ?
C29D H29B 0.9900 . ?
C29D C30D 1.527(7) . ?
F3 B1 1.362(8) . ?
C3B C2B 1.389(7) . ?
C11C C12C 1.418(7) . ?
C16 H16 0.9500 . ?
C26D H26D 0.9500 . ?
C26D C27D 1.419(6) . ?
C12 H12 0.9500 . ?
C12 C11 1.406(7) . ?
C8D H8DA 0.9900 . ?
C8D H8DB 0.9900 . ?
C8D C9D 1.520(6) . ?
C9D H9DA 0.9900 . ?
C9D H9DB 0.9900 . ?
C9D C10D 1.517(6) . ?
C23B C26B 1.373(7) . ?
C23B C22B 1.401(7) . ?
C26B H26B 0.9500 . ?
C18B C17B 1.429(7) . ?
C9 H9A 0.9900 . ?
C9 H9B 0.9900 . ?
C9 C10 1.524(7) . ?
C30D H30A 0.9900 . ?
C30D H30B 0.9900 . ?
C30D C31D 1.534(7) . ?
C22B H22B 0.9500 . ?
C13B C16B 1.387(8) . ?
C13B C12B 1.389(8) . ?
C16B H16B 0.9500 . ?
C16B C17B 1.364(7) . ?
C12B H12B 0.9500 . ?
C30C H30E 0.9900 . ?
C30C H30F 0.9900 . ?
C30C C31C 1.531(8) . ?
C2 H2 0.9500 . ?
C2 C3 1.388(7) . ?
C2 C1 1.383(7) . ?
C29B H29C 0.9900 . ?
C29B H29D 0.9900 . ?
C29B C30B 1.520(7) . ?
C17B H17B 0.9500 . ?
C26C H26C 0.9500 . ?
C2B H2B 0.9500 . ?
C10D H10A 0.9800 . ?
C10D H10B 0.9800 . ?
C10D H10C 0.9800 . ?
C12C H12C 0.9500 . ?
C16D H16D 0.9500 . ?
C25 H25J 0.9800 . ?
C25 H25K 0.9800 . ?
C25 H25L 0.9800 . ?
C8B H8BA 0.9900 . ?
C8B H8BB 0.9900 . ?
C8B C9B 1.524(7) . ?
C31D H31A 0.9800 . ?
C31D H31B 0.9800 . ?
C31D H31C 0.9800 . ?
F9 B6 1.310(9) . ?
C15D H15A 0.9800 . ?
C15D H15B 0.9800 . ?
C15D H15C 0.9800 . ?
C15 H15J 0.9800 . ?
C15 H15K 0.9800 . ?
C15 H15L 0.9800 . ?
C25D H25A 0.9800 . ?
C25D H25B 0.9800 . ?
C25D H25C 0.9800 . ?
C25B H25D 0.9800 . ?
C25B H25E 0.9800 . ?
C25B H25F 0.9800 . ?
C12D H12D 0.9500 . ?
C10B H10D 0.9800 . ?
C10B H10E 0.9800 . ?
C10B H10F 0.9800 . ?
C10B C9B 1.524(8) . ?
C30B H30C 0.9900 . ?
C30B H30D 0.9900 . ?
C30B C31B 1.514(8) . ?
C9B H9BA 0.9900 . ?
C9B H9BB 0.9900 . ?
C15C H15G 0.9800 . ?
C15C H15H 0.9800 . ?
C15C H15I 0.9800 . ?
C1 H1 0.9500 . ?
C31 H31J 0.9800 . ?
C31 H31K 0.9800 . ?
C31 H31L 0.9800 . ?
C25C H25G 0.9800 . ?
C25C H25H 0.9800 . ?
C25C H25I 0.9800 . ?
C31C H31G 0.9800 . ?
C31C H31H 0.9800 . ?
C31C H31I 0.9800 . ?
C10 H10J 0.9800 . ?
C10 H10K 0.9800 . ?
C10 H10L 0.9800 . ?
C10C H10G 0.9800 . ?
C10C H10H 0.9800 . ?
C10C H10I 0.9800 . ?
C15B H15D 0.9800 . ?
C15B H15E 0.9800 . ?
C15B H15F 0.9800 . ?
C31B H31D 0.9800 . ?
C31B H31E 0.9800 . ?
C31B H31F 0.9800 . ?
B6 F8 1.347(9) . ?
O3 H3A 0.89(3) . ?
O3 H3B 0.88(3) . ?

loop_
_geom_torsion_atom_site_label_1
_geom_torsion_atom_site_label_2
_geom_torsion_atom_site_label_3
_geom_torsion_atom_site_label_4
_geom_torsion
_geom_torsion_site_symmetry_1
_geom_torsion_site_symmetry_2
_geom_torsion_site_symmetry_3
_geom_torsion_site_symmetry_4
_geom_torsion_publ_flag
O14D C13D C16D C17D 178.8(4) . . . . ?
O14D C13D C12D C11D 178.5(4) . . . . ?
O24D C23D C22D C21D 177.8(4) . . . . ?
O24D C23D C26D C27D 179.6(4) . . . . ?
O24B C23B C26B C27B 178.6(4) . . . . ?
O24B C23B C22B C21B 178.6(4) . . . . ?
O14C C13C C12C C11C -179.4(5) . . . . ?
O14 C13 C16 C17 179.5(4) . . . . ?
O14 C13 C12 C11 -178.4(4) . . . . ?
O24 C23 C22 C21 -175.7(5) . . . . ?
O24 C23 C26 C27 178.1(4) . . . . ?
O24C C23C C22C C21C -175.4(5) . . . . ?
O24C C23C C26C C27C 177.1(4) . . . . ?
N7C C3C C4C C19C 0.6(6) . . . . ?
N7C C3C C4C C5C 178.7(4) . . . . ?
N7C C11C C12C C13C 177.3(4) . . . . ?
N28 C5 C6 C1 176.9(5) . . . . ?
N28 C5 C4 C19 5.4(7) . . . . ?
N28 C5 C4 C3 -176.3(4) . . . . ?
N28 C27 C20 C19 12.9(6) . . . . ?
N28 C27 C20 C21 -167.9(4) . . . . ?
N28 C27 C26 C23 174.3(4) . . . . ?
N28B C27B C20B C21B 172.4(4) . . . . ?
N28B C27B C20B C19B -7.2(6) . . . . ?
N28B C27B C26B C23B -176.6(4) . . . . ?
N28B C29B C30B C31B -168.4(5) . . . . ?
N28D C5D C6D C1D -178.1(4) . . . . ?
N28D C29D C30D C31D 161.9(4) . . . . ?
N28C C27C C20C C19C 7.4(7) . . . . ?
N28C C27C C20C C21C -169.4(4) . . . . ?
N28C C27C C26C C23C 176.1(4) . . . . ?
N28C C29C C30C C31C -176.3(5) . . . . ?
N28C C5C C4C C3C -176.0(4) . . . . ?
N28C C5C C4C C19C 2.1(7) . . . . ?
O14B C13B C16B C17B 175.8(5) . . . . ?
O14B C13B C12B C11B -178.3(5) . . . . ?
N7D C11D C12D C13D -173.8(4) . . . . ?
N7D C8D C9D C10D -178.5(4) . . . . ?
N7B C11B C18B C19B -11.2(7) . . . . ?
N7B C11B C18B C17B 168.2(4) . . . . ?
N7B C11B C12B C13B -174.3(5) . . . . ?
N7B C3B C2B C1B -173.1(4) . . . . ?
N7B C8B C9B C10B -179.0(5) . . . . ?
N7 C8 C9 C10 165.4(4) . . . . ?
C27B N28B C5B C4B 12.6(6) . . . . ?
C27B N28B C5B C6B -169.5(4) . . . . ?
C27B N28B C29B C30B 81.8(5) . . . . ?
C4D C5D C6D C1D 1.3(7) . . . . ?
C4D C19D C20D C21D -160.4(4) . . . . ?
C4D C19D C20D C27D 16.3(6) . . . . ?
C18D C17D C16D C13D -0.5(7) . . . . ?
C18D C11D C12D C13D 6.2(7) . . . . ?
C18D C19D C20D C21D 17.3(7) . . . . ?
C18D C19D C20D C27D -166.0(4) . . . . ?
C5 N28 C27 C20 3.3(6) . . . . ?
C5 N28 C27 C26 -175.7(4) . . . . ?
C5 N28 C29 C30 93.2(5) . . . . ?
C5 C6 C1 C2 -0.2(8) . . . . ?
C5 C4 C3 N7 -178.1(4) . . . . ?
C5 C4 C3 C2 -1.1(7) . . . . ?
C2C C3C C4C C19C -180.0(4) . . . . ?
C2C C3C C4C C5C -1.9(6) . . . . ?
C4B C19B C20B C27B 16.0(6) . . . . ?
C4B C19B C20B C21B -163.5(4) . . . . ?
C4B C19B C18B C11B 17.8(6) . . . . ?
C4B C19B C18B C17B -161.6(4) . . . . ?
C4B C3B C2B C1B 4.7(7) . . . . ?
C3C N7C C8C C9C 90.9(5) . . . . ?
C3C N7C C11C C18C 11.2(6) . . . . ?
C3C N7C C11C C12C -169.9(4) . . . . ?
C3C C2C C1C C6C -0.5(8) . . . . ?
C23 C22 C21 C20 -0.3(7) . . . . ?
C22 C23 C26 C27 -4.6(7) . . . . ?
C6B C1B C2B C3B -1.7(8) . . . . ?
C5D N28D C29D C30D -85.7(5) . . . . ?
C5D N28D C27D C20D -10.9(6) . . . . ?
C5D N28D C27D C26D 169.6(4) . . . . ?
C5D C4D C19D C18D 168.4(4) . . . . ?
C5D C4D C19D C20D -13.7(6) . . . . ?
C5D C4D C3D N7D 176.0(4) . . . . ?
C5D C4D C3D C2D -0.3(6) . . . . ?
C5D C6D C1D C2D -0.8(7) . . . . ?
C27C N28C C29C C30C -87.3(5) . . . . ?
C27C N28C C5C C6C 168.6(4) . . . . ?
C27C N28C C5C C4C -14.2(6) . . . . ?
C16C C13C C12C C11C -2.1(7) . . . . ?
C18C C19C C20C C27C 160.1(4) . . . . ?
C18C C19C C20C C21C -23.2(7) . . . . ?
C18C C19C C4C C3C 13.2(6) . . . . ?
C18C C19C C4C C5C -164.8(4) . . . . ?
C18C C11C C12C C13C -3.9(7) . . . . ?
C19C C18C C17C C16C 177.5(5) . . . . ?
C19C C18C C11C N7C 3.3(7) . . . . ?
C19C C18C C11C C12C -175.5(4) . . . . ?
C13C C16C C17C C18C 0.1(7) . . . . ?
C17D C18D C11D N7D 170.4(4) . . . . ?
C17D C18D C11D C12D -9.6(6) . . . . ?
C17D C18D C19D C4D -161.1(4) . . . . ?
C17D C18D C19D C20D 21.2(7) . . . . ?
C11D N7D C3D C4D 14.3(6) . . . . ?
C11D N7D C3D C2D -169.5(4) . . . . ?
C11D N7D C8D C9D 84.4(5) . . . . ?
C11D C18D C17D C16D 7.0(7) . . . . ?
C11D C18D C19D C4D 17.5(6) . . . . ?
C11D C18D C19D C20D -160.2(4) . . . . ?
C1D C2D C3D N7D -175.4(4) . . . . ?
C1D C2D C3D C4D 0.8(7) . . . . ?
C23D C26D C27D N28D -175.6(4) . . . . ?
C23D C26D C27D C20D 4.9(7) . . . . ?
C6 C5 C4 C19 -175.7(4) . . . . ?
C6 C5 C4 C3 2.6(7) . . . . ?
C5B N28B C27B C20B -7.3(6) . . . . ?
C5B N28B C27B C26B 173.9(4) . . . . ?
C5B N28B C29B C30B -95.4(5) . . . . ?
C5B C4B C19B C20B -10.8(6) . . . . ?
C5B C4B C19B C18B 170.1(4) . . . . ?
C5B C4B C3B N7B 174.8(4) . . . . ?
C5B C4B C3B C2B -3.1(7) . . . . ?
C5B C6B C1B C2B -3.0(7) . . . . ?
C27 N28 C5 C6 168.6(4) . . . . ?
C27 N28 C5 C4 -12.5(7) . . . . ?
C27 N28 C29 C30 -80.7(5) . . . . ?
C27 C20 C21 C22 -8.7(7) . . . . ?
C19 C4 C3 N7 0.2(7) . . . . ?
C19 C4 C3 C2 177.2(4) . . . . ?
C19 C20 C21 C22 170.4(5) . . . . ?
C19 C18 C17 C16 -178.1(5) . . . . ?
C19 C18 C11 N7 -1.7(7) . . . . ?
C19 C18 C11 C12 179.6(4) . . . . ?
C1B C6B C5B N28B -173.4(4) . . . . ?
C1B C6B C5B C4B 4.6(7) . . . . ?
C19B C4B C5B N28B -3.2(6) . . . . ?
C19B C4B C5B C6B 178.9(4) . . . . ?
C19B C4B C3B N7B -5.7(6) . . . . ?
C19B C4B C3B C2B 176.5(4) . . . . ?
C19B C18B C17B C16B -172.0(4) . . . . ?
C13 C12 C11 N7 177.6(4) . . . . ?
C13 C12 C11 C18 -3.6(7) . . . . ?
C29C N28C C27C C20C -175.3(4) . . . . ?
C29C N28C C27C C26C 4.6(7) . . . . ?
C29C N28C C5C C6C -6.7(7) . . . . ?
C29C N28C C5C C4C 170.5(4) . . . . ?
C4 C5 C6 C1 -2.0(7) . . . . ?
C4 C19 C20 C27 -19.5(6) . . . . ?
C4 C19 C20 C21 161.5(4) . . . . ?
C4 C19 C18 C17 161.3(4) . . . . ?
C4 C19 C18 C11 -12.7(6) . . . . ?
C21D C20D C27D N28D 172.6(4) . . . . ?
C21D C20D C27D C26D -7.8(6) . . . . ?
C19D C4D C5D N28D -0.9(6) . . . . ?
C19D C4D C5D C6D 179.7(4) . . . . ?
C19D C4D C3D N7D -4.5(6) . . . . ?
C19D C4D C3D C2D 179.2(4) . . . . ?
C19D C18D C17D C16D -174.4(4) . . . . ?
C19D C18D C11D N7D -8.4(6) . . . . ?
C19D C18D C11D C12D 171.7(4) . . . . ?
C19D C20D C27D N28D -4.3(6) . . . . ?
C19D C20D C27D C26D 175.3(4) . . . . ?
C3D N7D C11D C18D -7.9(6) . . . . ?
C3D N7D C11D C12D 172.1(4) . . . . ?
C3D N7D C8D C9D -90.6(5) . . . . ?
C3D C4D C5D N28D 178.7(4) . . . . ?
C3D C4D C5D C6D -0.7(6) . . . . ?
C3D C4D C19D C18D -11.2(6) . . . . ?
C3D C4D C19D C20D 166.7(4) . . . . ?
C3D C2D C1D C6D -0.2(7) . . . . ?
C20B C27B C26B C23B 4.7(7) . . . . ?
C20B C21B C22B C23B 0.1(7) . . . . ?
C20B C19B C18B C11B -161.2(5) . . . . ?
C20B C19B C18B C17B 19.4(7) . . . . ?
C6C C5C C4C C3C 1.3(7) . . . . ?
C6C C5C C4C C19C 179.4(4) . . . . ?
C20D C21D C22D C23D 0.0(7) . . . . ?
C1C C2C C3C N7C -179.1(4) . . . . ?
C1C C2C C3C C4C 1.5(7) . . . . ?
C1C C6C C5C N28C 176.9(5) . . . . ?
C1C C6C C5C C4C -0.3(7) . . . . ?
C8C N7C C3C C2C -10.3(6) . . . . ?
C8C N7C C3C C4C 169.1(4) . . . . ?
C8C N7C C11C C18C -171.0(4) . . . . ?
C8C N7C C11C C12C 7.8(6) . . . . ?
C20 C27 C26 C23 -4.7(7) . . . . ?
C20 C19 C4 C5 10.5(7) . . . . ?
C20 C19 C4 C3 -167.8(4) . . . . ?
C20 C19 C18 C17 -17.4(7) . . . . ?
C20 C19 C18 C11 168.6(4) . . . . ?
C5C N28C C27C C20C 9.5(7) . . . . ?
C5C N28C C27C C26C -170.7(4) . . . . ?
C5C N28C C29C C30C 88.1(5) . . . . ?
C5C C6C C1C C2C -0.1(8) . . . . ?
C22C C21C C20C C27C -9.1(7) . . . . ?
C22C C21C C20C C19C 174.1(5) . . . . ?
C22C C23C C26C C27C -4.8(7) . . . . ?
C17C C16C C13C O14C -178.4(5) . . . . ?
C17C C16C C13C C12C 4.0(7) . . . . ?
C17C C18C C19C C20C -17.6(7) . . . . ?
C17C C18C C19C C4C 161.4(4) . . . . ?
C17C C18C C11C N7C -173.5(4) . . . . ?
C17C C18C C11C C12C 7.6(7) . . . . ?
C11B N7B C3B C4B 12.9(6) . . . . ?
C11B N7B C3B C2B -169.3(4) . . . . ?
C11B N7B C8B C9B 83.9(6) . . . . ?
C11B C18B C17B C16B 8.5(7) . . . . ?
C20C C27C C26C C23C -4.0(7) . . . . ?
C20C C19C C4C C3C -167.7(4) . . . . ?
C20C C19C C4C C5C 14.2(6) . . . . ?
C20C C21C C22C C23C 0.5(7) . . . . ?
C22D C23D C26D C27D 0.7(7) . . . . ?
C22D C21D C20D C19D -177.7(4) . . . . ?
C22D C21D C20D C27D 5.5(7) . . . . ?
C8 N7 C3 C4 168.7(4) . . . . ?
C8 N7 C3 C2 -8.2(7) . . . . ?
C8 N7 C11 C18 -167.9(4) . . . . ?
C8 N7 C11 C12 10.9(7) . . . . ?
C18 C19 C4 C5 -168.3(4) . . . . ?
C18 C19 C4 C3 13.5(7) . . . . ?
C18 C19 C20 C27 159.2(4) . . . . ?
C18 C19 C20 C21 -19.9(7) . . . . ?
C18 C17 C16 C13 1.1(7) . . . . ?
C17 C18 C11 N7 -176.1(4) . . . . ?
C17 C18 C11 C12 5.1(7) . . . . ?
C26 C23 C22 C21 7.2(7) . . . . ?
C26 C27 C20 C19 -168.0(4) . . . . ?
C26 C27 C20 C21 11.1(6) . . . . ?
C29 N28 C5 C6 -5.1(7) . . . . ?
C29 N28 C5 C4 173.8(4) . . . . ?
C29 N28 C27 C20 177.1(4) . . . . ?
C29 N28 C27 C26 -2.0(6) . . . . ?
C29D N28D C5D C4D -171.7(4) . . . . ?
C29D N28D C5D C6D 7.7(6) . . . . ?
C29D N28D C27D C20D 174.5(4) . . . . ?
C29D N28D C27D C26D -5.1(6) . . . . ?
C3B N7B C11B C18B -4.6(7) . . . . ?
C3B N7B C11B C12B 174.8(4) . . . . ?
C3B N7B C8B C9B -91.2(5) . . . . ?
C3B C4B C5B N28B 176.4(4) . . . . ?
C3B C4B C5B C6B -1.6(7) . . . . ?
C3B C4B C19B C20B 169.6(4) . . . . ?
C3B C4B C19B C18B -9.4(6) . . . . ?
C11C N7C C3C C2C 167.5(4) . . . . ?
C11C N7C C3C C4C -13.1(6) . . . . ?
C11C N7C C8C C9C -86.9(5) . . . . ?
C11C C18C C19C C20C 165.8(4) . . . . ?
C11C C18C C19C C4C -15.2(6) . . . . ?
C11C C18C C17C C16C -5.8(7) . . . . ?
C16 C13 C12 C11 0.6(7) . . . . ?
C26D C23D C22D C21D -3.2(7) . . . . ?
C27D N28D C5D C4D 13.5(6) . . . . ?
C27D N28D C5D C6D -167.1(4) . . . . ?
C27D N28D C29D C30D 89.1(5) . . . . ?
C12 C13 C16 C17 0.7(7) . . . . ?
C8D N7D C11D C18D 177.4(4) . . . . ?
C8D N7D C11D C12D -2.7(6) . . . . ?
C8D N7D C3D C4D -170.9(4) . . . . ?
C8D N7D C3D C2D 5.3(6) . . . . ?
C26B C27B C20B C21B -8.9(6) . . . . ?
C26B C27B C20B C19B 171.6(4) . . . . ?
C26B C23B C22B C21B -4.6(7) . . . . ?
C18B C19B C20B C27B -165.0(4) . . . . ?
C18B C19B C20B C21B 15.5(7) . . . . ?
C18B C11B C12B C13B 5.1(7) . . . . ?
C22B C21B C20B C27B 6.6(7) . . . . ?
C22B C21B C20B C19B -173.9(5) . . . . ?
C22B C23B C26B C27B 2.2(7) . . . . ?
C13B C16B C17B C18B 0.4(8) . . . . ?
C16B C13B C12B C11B 4.3(8) . . . . ?
C12B C11B C18B C19B 169.4(4) . . . . ?
C12B C11B C18B C17B -11.1(7) . . . . ?
C12B C13B C16B C17B -7.0(8) . . . . ?
C4C C19C C20C C27C -18.9(6) . . . . ?
C4C C19C C20C C21C 157.8(4) . . . . ?
C29B N28B C27B C20B 175.5(4) . . . . ?
C29B N28B C27B C26B -3.2(6) . . . . ?
C29B N28B C5B C4B -170.3(4) . . . . ?
C29B N28B C5B C6B 7.6(6) . . . . ?
C26C C27C C20C C19C -172.4(4) . . . . ?
C26C C27C C20C C21C 10.7(6) . . . . ?
C26C C23C C22C C21C 6.6(7) . . . . ?
C3 N7 C8 C9 90.5(6) . . . . ?
C3 N7 C11 C18 16.1(7) . . . . ?
C3 N7 C11 C12 -165.1(4) . . . . ?
C3 C2 C1 C6 1.7(8) . . . . ?
C16D C13D C12D C11D 0.5(7) . . . . ?
C11 N7 C8 C9 -85.5(6) . . . . ?
C11 N7 C3 C4 -15.3(7) . . . . ?
C11 N7 C3 C2 167.7(4) . . . . ?
C11 C18 C17 C16 -3.9(7) . . . . ?
C25 O24 C23 C22 -0.6(7) . . . . ?
C25 O24 C23 C26 176.7(5) . . . . ?
C8B N7B C11B C18B -179.6(4) . . . . ?
C8B N7B C11B C12B -0.3(7) . . . . ?
C8B N7B C3B C4B -172.0(4) . . . . ?
C8B N7B C3B C2B 5.8(7) . . . . ?
C15D O14D C13D C16D 1.1(7) . . . . ?
C15D O14D C13D C12D -176.7(4) . . . . ?
C15 O14 C13 C16 2.3(7) . . . . ?
C15 O14 C13 C12 -178.8(4) . . . . ?
C25D O24D C23D C22D -173.6(5) . . . . ?
C25D O24D C23D C26D 7.5(7) . . . . ?
C25B O24B C23B C26B 1.9(7) . . . . ?
C25B O24B C23B C22B 178.5(5) . . . . ?
C12D C13D C16D C17D -3.5(7) . . . . ?
C15C O14C C13C C16C -179.9(5) . . . . ?
C15C O14C C13C C12C -2.4(8) . . . . ?
C1 C2 C3 N7 175.9(5) . . . . ?
C1 C2 C3 C4 -1.0(7) . . . . ?
C31 C30 C29 N28 169.9(5) . . . . ?
C25C O24C C23C C22C -0.5(7) . . . . ?
C25C O24C C23C C26C 177.6(5) . . . . ?
C10C C9C C8C N7C 165.1(6) . . . . ?
C15B O14B C13B C16B 1.7(8) . . . . ?
C15B O14B C13B C12B -175.7(5) . . . . ?

loop_
_exptl_oxdiff_crystal_face_indexfrac_h
_exptl_oxdiff_crystal_face_indexfrac_k
_exptl_oxdiff_crystal_face_indexfrac_l
_exptl_oxdiff_crystal_face_x
_exptl_oxdiff_crystal_face_y
_exptl_oxdiff_crystal_face_z
1.9998 0.9996 -1.0005 -0.0910 -0.0748 -0.1498
-2.0004 0.9998 1.0006 0.0340 0.1833 -0.0394
2.0004 -0.9997 -0.0012 0.0646 -0.1602 0.0230
-2.0004 0.9997 0.0012 -0.0646 0.1602 -0.0230
-0.9997 -0.9997 0.0006 0.0105 -0.0013 0.1304
0.9997 0.9997 -0.0006 -0.0105 0.0013 -0.1304
